data_7048540
loop_
_publ_author_name
'Dinca, Alina S.'
'Mindru, Alexei'
'Dragancea, Diana'
'Tiseanu, Carmen'
'Shova, Sergiu'
'Cornia, Samuele'
'Carrella, Luca M.'
'Rentschler, Eva'
'Affronte, Marco'
'Andruh, Marius'

_publ_section_title
;
 Aggregation of [Ln] clusters by the dianion of 3-formylsalicylic acid.
 Synthesis, crystal structures, magnetic and luminescence properties.
;
_journal_issue 5
_journal_name_full 'Dalton transactions (Cambridge, England : 2003)'
_journal_page_first 1700
_journal_page_last 1708
_journal_paper_doi 10.1039/c8dt04602f
_journal_volume 48
_journal_year 2019
_chemical_formula_moiety 'C132 H144 Dy12 N12 O72, 3.5(C3 H7 N O)'
_chemical_formula_sum 'C142.5 H168.5 Dy12 N15.5 O75.5'
_chemical_formula_weight 5256.42
_space_group_crystal_system triclinic
_space_group_IT_number 2
_space_group_name_Hall '-P 1'
_space_group_name_H-M_alt 'P -1'
_symmetry_space_group_name_Hall '-P 1'
_symmetry_space_group_name_H-M 'P -1'
_atom_sites_solution_hydrogens mixed
_atom_sites_solution_primary dual
_audit_creation_date 2017-06-02
_audit_creation_method
;
Olex2 1.2
(compiled 2017.03.28 svn.r3405 for OlexSys, GUI svn.r5337)
;
_audit_update_record
;
2018-02-24 deposited with the CCDC.
2018-12-26 downloaded from the CCDC.
;
_cell_angle_alpha 71.221(3)
_cell_angle_beta 84.773(3)
_cell_angle_gamma 87.821(3)
_cell_formula_units_Z 1
_cell_length_a 17.0435(6)
_cell_length_b 17.1107(5)
_cell_length_c 17.8280(6)
_cell_measurement_reflns_used 8690
_cell_measurement_temperature 199.95(10)
_cell_measurement_theta_max 28.0070
_cell_measurement_theta_min 1.5270
_cell_volume 4901.7(3)
_computing_cell_refinement 'CrysAlisPro 1.171.38.41 (Rigaku OD, 2015)'
_computing_data_collection 'CrysAlisPro 1.171.38.41 (Rigaku OD, 2015)'
_computing_data_reduction 'CrysAlisPro 1.171.38.41 (Rigaku OD, 2015)'
_computing_molecular_graphics 'Olex2 (Dolomanov et al., 2009)'
_computing_publication_material 'Olex2 (Dolomanov et al., 2009)'
_computing_structure_refinement 'ShelXL (Sheldrick, 2015)'
_computing_structure_solution 'ShelXT (Sheldrick, 2015)'
_diffrn_ambient_environment N~2~
_diffrn_ambient_temperature 199.95(10)
_diffrn_detector 'CCD plate'
_diffrn_detector_area_resol_mean 16.1593
_diffrn_detector_type Eos
_diffrn_measured_fraction_theta_full 0.996
_diffrn_measured_fraction_theta_max 0.996
_diffrn_measurement_details
;
List of Runs (angles in degrees, time in seconds):

  # Type    Start    End  Width  t~exp~   \w     \q     \k     \f   Frames
#--------------------------------------------------------------------------
  1  \w      1.00  85.00   1.00   30.00    --   17.71  57.00  90.00   84
  2  \w     60.00  85.00   1.00   30.00    --   17.71  57.00 120.00   25
  3  \w     35.00  70.00   1.00   30.00    --   17.71 178.00 -30.00   35
  4  \w     36.00  61.00   1.00   30.00    --   17.71 178.00-120.00   25
  5  \w     11.00  38.00   1.00   30.00    --   17.71  57.00-150.00   27
  6  \w    -43.00  25.00   1.00   30.00    --   17.71 -77.00-150.00   68
  7  \w    -17.00  23.00   1.00   30.00    --  -15.44 -99.00-150.00   40
  8  \w     47.00  72.00   1.00   30.00    --   17.71-178.00-150.00   25
  9  \w     -6.00  21.00   1.00   30.00    --  -15.44 -99.00  90.00   27
 10  \w    -50.00  44.00   1.00   30.00    --   17.71 -77.00 -30.00   94
;
_diffrn_measurement_device 'four-circle diffractometer'
_diffrn_measurement_device_type 'Xcalibur, Eos'
_diffrn_measurement_method '\w scans'
_diffrn_orient_matrix_type 'CrysAlisPro convention (1999,Acta A55,543-557)'
_diffrn_orient_matrix_UB_11 -0.0401017000
_diffrn_orient_matrix_UB_12 -0.0022838000
_diffrn_orient_matrix_UB_13 0.0151348000
_diffrn_orient_matrix_UB_21 0.0112903000
_diffrn_orient_matrix_UB_22 0.0032102000
_diffrn_orient_matrix_UB_23 0.0362122000
_diffrn_orient_matrix_UB_31 -0.0033181000
_diffrn_orient_matrix_UB_32 0.0436086000
_diffrn_orient_matrix_UB_33 -0.0154232000
_diffrn_radiation_monochromator graphite
_diffrn_radiation_probe x-ray
_diffrn_radiation_type MoK\a
_diffrn_radiation_wavelength 0.71073
_diffrn_reflns_av_R_equivalents 0.0579
_diffrn_reflns_av_unetI/netI 0.0970
_diffrn_reflns_Laue_measured_fraction_full 0.996
_diffrn_reflns_Laue_measured_fraction_max 0.996
_diffrn_reflns_limit_h_max 19
_diffrn_reflns_limit_h_min -20
_diffrn_reflns_limit_k_max 18
_diffrn_reflns_limit_k_min -20
_diffrn_reflns_limit_l_max 20
_diffrn_reflns_limit_l_min -21
_diffrn_reflns_number 41006
_diffrn_reflns_point_group_measured_fraction_full 0.996
_diffrn_reflns_point_group_measured_fraction_max 0.996
_diffrn_reflns_theta_full 25.027
_diffrn_reflns_theta_max 25.027
_diffrn_reflns_theta_min 1.632
_diffrn_source 'fine-focus sealed X-ray tube'
_diffrn_source_type 'Enhance (Mo) X-ray Source'
_exptl_absorpt_coefficient_mu 4.596
_exptl_absorpt_correction_T_max 1.00000
_exptl_absorpt_correction_T_min 0.47774
_exptl_absorpt_correction_type multi-scan
_exptl_absorpt_process_details
;
CrysAlisPro 1.171.38.41 (Rigaku Oxford Diffraction, 2015)
Empirical absorption correction using spherical harmonics,
 implemented in SCALE3 ABSPACK scaling algorithm.
;
_exptl_crystal_colour 'clear light colourless'
_exptl_crystal_colour_lustre clear
_exptl_crystal_colour_modifier light
_exptl_crystal_colour_primary colourless
_exptl_crystal_density_diffrn 1.781
_exptl_crystal_description prism
_exptl_crystal_F_000 2528
_exptl_crystal_size_max 0.3
_exptl_crystal_size_mid 0.15
_exptl_crystal_size_min 0.02
_refine_diff_density_max 2.117
_refine_diff_density_min -1.616
_refine_diff_density_rms 0.215
_refine_ls_extinction_method none
_refine_ls_goodness_of_fit_ref 1.032
_refine_ls_hydrogen_treatment constr
_refine_ls_matrix_type full
_refine_ls_number_parameters 1075
_refine_ls_number_reflns 17250
_refine_ls_number_restraints 22
_refine_ls_restrained_S_all 1.032
_refine_ls_R_factor_all 0.0931
_refine_ls_R_factor_gt 0.0565
_refine_ls_shift/su_max 0.001
_refine_ls_shift/su_mean 0.000
_refine_ls_structure_factor_coef Fsqd
_refine_ls_weighting_details 'w=1/[\s^2^(Fo^2^)+(0.0639P)^2^+0.5219P] where P=(Fo^2^+2Fc^2^)/3'
_refine_ls_weighting_scheme calc
_refine_ls_wR_factor_gt 0.1239
_refine_ls_wR_factor_ref 0.1473
_reflns_Friedel_coverage 0.000
_reflns_number_gt 11809
_reflns_number_total 17250
_reflns_threshold_expression 'I > 2\s(I)'
_cod_data_source_file c8dt04602f2.cif
_cod_data_source_block shi_3062_dili
_cod_depositor_comments 'Adding full bibliography for 7048539--7048541.cif.'
_cod_original_formula_sum 'C142.50 H168.50 Dy12 N15.50 O75.50'
_cod_database_code 7048540
_shelx_shelxl_version_number 2014/7
_chemical_oxdiff_formula 'C35 H40 N4 O8 Dy1'
_chemical_oxdiff_usercomment 'DD18-65B = DD18-78'
_shelx_space_group_comment
;
The symmetry employed for this shelxl refinement is uniquely defined
by the following loop, which should always be used as a source of
symmetry information in preference to the above space-group names.
They are only intended as comments.
;
_reflns_odcompleteness_completeness 99.99
_reflns_odcompleteness_iscentric 1
_reflns_odcompleteness_theta 26.32
_olex2_refinement_description
;
1. Fixed Uiso
 At 1.2 times of:
  All C(H) groups, All O(H) groups
 At 1.5 times of:
  All C(H,H,H) groups
2. Restrained distances
 C57X-C56X
 2.5 with sigma of 0.01
 O33-C55 = O33-C55X
 1.2 with sigma of 0.01
 N3-C55 = N3X-C55X
 1.4 with sigma of 0.01
 N3-C57 = N3X-C57X = N3-C56 = N3X-C56X
 1.48 with sigma of 0.01
 C62X-C61X \\sim C61X-C63X
 with sigma of 0.01
 O35-C61 \\sim O35-C61
 with sigma of 0.01
 C63-C61 \\sim C61-C62
 with sigma of 0.01
 O35-C61X \\sim O35-C61
 with sigma of 0.01
 N5X-C61 \\sim N5X-C61
 with sigma of 0.01
 N5X-C61X \\sim N5-C61
 with sigma of 0.01
 N5X-C63X \\sim N5-C63 \\sim N5X-C62X \\sim N5-C62
 with sigma of 0.01
 C56-C55 \\sim C55-C57
 with sigma of 0.01
 C56X-C55X \\sim C55X-C57X
 with sigma of 0.01
3. Restrained planarity
 N3X, C55X, C56X, C57X
 with sigma of 0.1
4. Uiso/Uaniso restraints and constraints
Uiso(C61) = Uiso(C61X)
Uiso(C61X) = Uiso(C61) = Uiso(C63X) = Uiso(C63) = Uiso(C62X) = Uiso(C62)
Uiso(N3) = Uiso(N3X)
Uiso(N5) = Uiso(N5X)
Uanis(C70) = Uanis(C72) = Uanis(C71)
Uiso(C55X) = Uiso(C55) = Uiso(C57X) = Uiso(C56X) = Uiso(C56) = Uiso(C57)
Uiso(C70X) = Uiso(C72X) = Uiso(C71X)
5. Others
 Sof(C70X)=Sof(H70X)=Sof(C71X)=Sof(H71D)=Sof(H71E)=Sof(H71F)=Sof(C72X)=
 Sof(H72D)=Sof(H72E)=Sof(H72F)=1-FVAR(1)
 Sof(C70)=Sof(H70)=Sof(C71)=Sof(H71A)=Sof(H71B)=Sof(H71C)=Sof(C72)=Sof(H72A)=
 Sof(H72B)=Sof(H72C)=FVAR(1)
 Sof(N5X)=Sof(C61X)=Sof(H61X)=Sof(C62X)=Sof(H62D)=Sof(H62E)=Sof(H62F)=
 Sof(C63X)=Sof(H63D)=Sof(H63E)=Sof(H63F)=1-FVAR(2)
 Sof(N5)=Sof(C61)=Sof(H61)=Sof(C62)=Sof(H62A)=Sof(H62B)=Sof(H62C)=Sof(C63)=
 Sof(H63A)=Sof(H63B)=Sof(H63C)=FVAR(2)
 Sof(N3X)=Sof(C55X)=Sof(H55X)=Sof(C56X)=Sof(H56D)=Sof(H56E)=Sof(H56F)=
 Sof(C57X)=Sof(H57D)=Sof(H57E)=Sof(H57F)=1-FVAR(3)
 Sof(N3)=Sof(C55)=Sof(H55)=Sof(C56)=Sof(H56A)=Sof(H56B)=Sof(H56C)=Sof(C57)=
 Sof(H57A)=Sof(H57B)=Sof(H57C)=FVAR(3)
 Fixed Sof: O37(0.75) N7(0.75) C67(0.75) H67(0.75) C68(0.75) H68A(0.75)
 H68B(0.75) H68C(0.75) C69(0.75) H69A(0.75) H69B(0.75) H69C(0.75)
6.a Riding coordinates:
 O1(H1), O2(H2), O3(H3), O4(H4), O5(H5), O6(H6), C50(H50A,H50B,H50C), C51(H51A,
 H51B,H51C), C53(H53A,H53B,H53C), C54(H54A,H54B,H54C), C56(H56A,H56B,H56C),
 C56X(H56D,H56E,H56F), C57(H57A,H57B,H57C), C57X(H57D,H57E,H57F), C59(H59A,H59B,
 H59C), C62(H62A,H62B,H62C), C62X(H62D,H62E,H62F), C63(H63A,H63B,H63C),
 C63X(H63D,H63E,H63F), C65(H65A,H65B,H65C), C66(H66A,H66B,H66C), C71X(H71D,H71E,
 H71F), C72(H72A,H72B,H72C), C72X(H72D,H72E,H72F), C68(H68A,H68B,H68C),
 C69(H69A,H69B,H69C)
6.b Aromatic/amide H refined with riding coordinates:
 C5(H5A), C6(H6A), C7(H7), C8(H8), C11(H11), C12(H12), C13(H13), C16(H16),
 C19(H19), C20(H20), C21(H21), C24(H24), C27(H27), C28(H28), C29(H29), C32(H32),
  C35(H35), C36(H36), C37(H37), C40(H40), C43(H43), C44(H44), C45(H45),
 C48(H48), C49(H49), C52(H52), C55(H55), C55X(H55X), C58(H58), C61(H61),
 C61X(H61X), C64(H64), C70(H70), C70X(H70X), C67(H67)
6.c Idealised Me refined as rotating group:
 C60(H60A,H60B,H60C), C71(H71A,H71B,H71C)
;
_olex2_date_sample_data_collection 2016-01-11
_olex2_submission_special_instructions 'No special instructions were received'
_oxdiff_exptl_absorpt_empirical_details
;
Empirical correction (ABSPACK) includes:
- Absorption correction using spherical harmonics
- Frame scaling
;
_oxdiff_exptl_absorpt_empirical_full_max 1.749
_oxdiff_exptl_absorpt_empirical_full_min 0.762

loop_
_space_group_symop_operation_xyz
'x, y, z'
'-x, -y, -z'

loop_
_atom_site_label
_atom_site_type_symbol
_atom_site_fract_x
_atom_site_fract_y
_atom_site_fract_z
_atom_site_U_iso_or_equiv
_atom_site_adp_type
_atom_site_occupancy
_atom_site_site_symmetry_order
_atom_site_calc_flag
_atom_site_refinement_flags_posn
_atom_site_refinement_flags_occupancy
_atom_site_disorder_assembly
_atom_site_disorder_group
Dy1 Dy 0.70000(3) 0.62142(3) 0.60692(3) 0.02988(15) Uani 1 1 d . . . .
Dy2 Dy 0.60704(3) 0.40872(3) 0.75903(3) 0.03038(15) Uani 1 1 d . . . .
Dy3 Dy 0.49688(3) 0.56520(3) 0.62490(3) 0.02462(14) Uani 1 1 d . . . .
Dy4 Dy 0.65116(3) 0.43799(3) 0.53157(3) 0.02491(14) Uani 1 1 d . . . .
Dy5 Dy 0.73133(3) 0.46252(3) 0.33078(3) 0.03096(15) Uani 1 1 d . . . .
Dy6 Dy 0.63269(3) 0.24947(3) 0.48830(3) 0.02732(14) Uani 1 1 d . . . .
O1 O 0.6055(4) 0.5482(4) 0.7006(4) 0.0322(19) Uani 1 1 d . . . .
H1 H 0.5943 0.5749 0.7415 0.039 Uiso 1 1 d R . . .
O2 O 0.5548(4) 0.4293(4) 0.6349(3) 0.0259(17) Uani 1 1 d . . . .
H2 H 0.5146 0.3885 0.6385 0.031 Uiso 1 1 d R . . .
O3 O 0.6134(4) 0.5686(4) 0.5356(3) 0.0253(17) Uani 1 1 d . . . .
H3 H 0.6072 0.6074 0.4823 0.030 Uiso 1 1 d R . . .
O4 O 0.3863(4) 0.5015(4) 0.6031(3) 0.0245(16) Uani 1 1 d . . . .
H4 H 0.3935 0.4416 0.6173 0.029 Uiso 1 1 d R . . .
O5 O 0.4476(4) 0.6394(4) 0.5034(3) 0.0206(15) Uani 1 1 d . . . .
H5 H 0.4901 0.6571 0.4609 0.025 Uiso 1 1 d R . . .
O6 O 0.7187(4) 0.3603(4) 0.4568(4) 0.0309(18) Uani 1 1 d . . . .
H6 H 0.7705 0.3420 0.4761 0.037 Uiso 1 1 d R . . .
O7 O 0.7860(5) 0.3922(4) 0.5805(4) 0.038(2) Uani 1 1 d . . . .
O8 O 0.7130(4) 0.4675(4) 0.6403(4) 0.0266(16) Uani 1 1 d . . . .
O9 O 0.8056(5) 0.5804(4) 0.6762(4) 0.041(2) Uani 1 1 d . . . .
O10 O 0.9834(7) 0.5963(7) 0.8025(7) 0.089(4) Uani 1 1 d . . . .
O11 O 0.5727(4) 0.6951(4) 0.5841(4) 0.0258(17) Uani 1 1 d . . . .
O12 O 0.4753(5) 0.7869(4) 0.5646(4) 0.0301(17) Uani 1 1 d . . . .
O13 O 0.7213(5) 0.7544(4) 0.5321(5) 0.046(2) Uani 1 1 d . . . .
O14 O 0.8715(7) 0.9389(7) 0.4907(10) 0.138(6) Uani 1 1 d . . . .
O15 O 0.7860(5) 0.6020(4) 0.5055(4) 0.040(2) Uani 1 1 d . . . .
O16 O 0.7525(4) 0.5248(4) 0.4357(4) 0.0301(18) Uani 1 1 d . . . .
O17 O 0.7858(5) 0.5866(5) 0.2726(4) 0.051(2) Uani 1 1 d . . . .
O18 O 0.8809(9) 0.7669(8) 0.0842(7) 0.123(5) Uani 1 1 d . . . .
O19 O 0.4701(4) 0.4565(4) 0.7550(4) 0.0314(18) Uani 1 1 d . . . .
O20 O 0.3429(5) 0.4770(5) 0.7783(4) 0.038(2) Uani 1 1 d . . . .
O21 O 0.5358(5) 0.3141(5) 0.8499(4) 0.049(2) Uani 1 1 d . . . .
O22 O 0.5177(8) 0.1180(8) 1.0433(6) 0.125(5) Uani 1 1 d . . . .
O23 O 0.4689(5) 0.6367(4) 0.7298(4) 0.0357(19) Uani 1 1 d . . . .
O24 O 0.3751(4) 0.6384(4) 0.6535(4) 0.0315(18) Uani 1 1 d . . . .
O25 O 0.2305(5) 0.6217(5) 0.7430(4) 0.044(2) Uani 1 1 d . . . .
O26 O 0.0881(7) 0.7246(10) 0.8803(8) 0.129(5) Uani 1 1 d . . . .
O27 O 0.6545(5) 0.2933(4) 0.7277(4) 0.040(2) Uani 1 1 d . . . .
O28 O 0.6460(4) 0.2899(4) 0.6070(4) 0.0287(17) Uani 1 1 d . . . .
O29 O 0.5672(5) 0.1600(4) 0.5919(4) 0.046(2) Uani 1 1 d . . . .
O30 O 0.4434(6) -0.0470(5) 0.6967(5) 0.066(3) Uani 1 1 d . . . .
O31 O 0.7189(6) 0.3764(5) 0.8285(5) 0.049(2) Uani 1 1 d . . . .
O32 O 0.5896(6) 0.4736(5) 0.8598(4) 0.051(2) Uani 1 1 d . . . .
O33 O 0.7457(6) 0.1751(6) 0.5496(5) 0.066(3) Uani 1 1 d D . . .
O34 O 0.6931(5) 0.1848(5) 0.4042(4) 0.043(2) Uani 1 1 d . . . .
O35 O 0.6815(6) 0.6901(5) 0.7064(5) 0.055(2) Uani 1 1 d D . . .
O36 O 0.8628(5) 0.4261(5) 0.3666(5) 0.053(2) Uani 1 1 d . . . .
N1 N 0.8261(10) 0.3246(10) 0.8869(9) 0.087(5) Uani 1 1 d . . . .
N2 N 0.6038(7) 0.5014(6) 0.9736(5) 0.057(3) Uani 1 1 d . . . .
N3 N 0.8131(10) 0.1309(10) 0.6589(10) 0.089(6) Uiso 0.754(12) 1 d D P A 2
N3X N 0.871(2) 0.134(2) 0.612(2) 0.089(6) Uiso 0.246(12) 1 d D P A 1
N4 N 0.7658(7) 0.1127(7) 0.3372(7) 0.058(3) Uani 1 1 d . . . .
N5 N 0.6628(15) 0.7975(14) 0.7546(15) 0.055(4) Uiso 0.54(3) 1 d D P B 1
N5X N 0.6946(16) 0.7892(16) 0.7572(16) 0.055(4) Uiso 0.46(3) 1 d D P B 2
N6 N 0.9663(8) 0.3528(8) 0.4183(7) 0.067(4) Uani 1 1 d . . . .
C1 C 0.7801(7) 0.4354(7) 0.6252(6) 0.034(3) Uani 1 1 d . . . .
C2 C 0.8506(7) 0.4487(6) 0.6642(6) 0.034(3) Uani 1 1 d . . . .
C3 C 0.8545(7) 0.5193(7) 0.6913(6) 0.037(3) Uani 1 1 d . . . .
C4 C 0.9209(8) 0.5220(8) 0.7330(7) 0.043(3) Uani 1 1 d . . . .
C5 C 0.9818(8) 0.4604(9) 0.7426(7) 0.055(4) Uani 1 1 d . . . .
H5A H 1.0256 0.4641 0.7687 0.066 Uiso 1 1 calc R . . .
C6 C 0.9761(8) 0.3963(8) 0.7136(8) 0.055(4) Uani 1 1 d . . . .
H6A H 1.0158 0.3566 0.7198 0.066 Uiso 1 1 calc R . . .
C7 C 0.9098(8) 0.3908(7) 0.6743(7) 0.047(3) Uani 1 1 d . . . .
H7 H 0.9060 0.3469 0.6548 0.057 Uiso 1 1 calc R . . .
C8 C 0.9277(9) 0.5860(9) 0.7689(8) 0.062(4) Uani 1 1 d . . . .
H8 H 0.8855 0.6226 0.7660 0.075 Uiso 1 1 calc R . . .
C9 C 0.5457(8) 0.7692(6) 0.5673(5) 0.029(3) Uani 1 1 d . . . .
C10 C 0.6067(8) 0.8371(6) 0.5489(6) 0.038(3) Uani 1 1 d . . . .
C11 C 0.5785(8) 0.9148(6) 0.5485(6) 0.041(3) Uani 1 1 d . . . .
H11 H 0.5244 0.9212 0.5576 0.049 Uiso 1 1 calc R . . .
C12 C 0.6249(8) 0.9824(6) 0.5357(8) 0.048(3) Uani 1 1 d . . . .
H12 H 0.6042 1.0334 0.5360 0.057 Uiso 1 1 calc R . . .
C13 C 0.7059(10) 0.9687(8) 0.5220(8) 0.061(4) Uani 1 1 d . . . .
H13 H 0.7396 1.0127 0.5138 0.074 Uiso 1 1 calc R . . .
C14 C 0.7397(8) 0.8923(7) 0.5197(7) 0.046(3) Uani 1 1 d . . . .
C15 C 0.6888(8) 0.8231(6) 0.5340(6) 0.038(3) Uani 1 1 d . . . .
C16 C 0.8243(9) 0.8802(9) 0.5060(10) 0.086(6) Uani 1 1 d . . . .
H16 H 0.8437 0.8279 0.5085 0.104 Uiso 1 1 calc R . . .
C17 C 0.7848(6) 0.5890(6) 0.4397(7) 0.032(3) Uani 1 1 d . . . .
C18 C 0.8185(7) 0.6526(7) 0.3661(6) 0.038(3) Uani 1 1 d . . . .
C19 C 0.8525(9) 0.7214(8) 0.3762(8) 0.063(4) Uani 1 1 d . . . .
H19 H 0.8539 0.7244 0.4272 0.076 Uiso 1 1 calc R . . .
C20 C 0.8844(10) 0.7858(8) 0.3109(9) 0.074(5) Uani 1 1 d . . . .
H20 H 0.9067 0.8311 0.3186 0.089 Uiso 1 1 calc R . . .
C21 C 0.8826(8) 0.7815(8) 0.2370(8) 0.058(4) Uani 1 1 d . . . .
H21 H 0.9035 0.8244 0.1937 0.070 Uiso 1 1 calc R . . .
C22 C 0.8508(8) 0.7156(7) 0.2243(7) 0.046(3) Uani 1 1 d . . . .
C23 C 0.8162(7) 0.6463(7) 0.2882(7) 0.041(3) Uani 1 1 d . . . .
C24 C 0.8534(10) 0.7145(10) 0.1459(10) 0.085(5) Uani 1 1 d . . . .
H24 H 0.8317 0.6684 0.1393 0.102 Uiso 1 1 calc R . . .
C25 C 0.4057(8) 0.4370(7) 0.7954(6) 0.035(3) Uani 1 1 d . . . .
C26 C 0.4026(7) 0.3598(6) 0.8664(6) 0.032(3) Uani 1 1 d . . . .
C27 C 0.3288(8) 0.3378(7) 0.9090(7) 0.053(4) Uani 1 1 d . . . .
H27 H 0.2858 0.3718 0.8919 0.063 Uiso 1 1 calc R . . .
C28 C 0.3167(10) 0.2689(9) 0.9745(9) 0.074(5) Uani 1 1 d . . . .
H28 H 0.2669 0.2569 1.0010 0.088 Uiso 1 1 calc R . . .
C29 C 0.3771(12) 0.2206(10) 0.9986(7) 0.077(6) Uani 1 1 d . . . .
H29 H 0.3691 0.1747 1.0438 0.092 Uiso 1 1 calc R . . .
C30 C 0.4537(10) 0.2347(8) 0.9596(6) 0.056(4) Uani 1 1 d . . . .
C31 C 0.4674(8) 0.3065(7) 0.8893(6) 0.039(3) Uani 1 1 d . . . .
C32 C 0.5206(12) 0.1821(10) 0.9867(8) 0.086(6) Uani 1 1 d . . . .
H32 H 0.5694 0.1979 0.9592 0.103 Uiso 1 1 calc R . . .
C33 C 0.4001(8) 0.6500(6) 0.7163(6) 0.036(3) Uani 1 1 d . . . .
C34 C 0.3418(8) 0.6843(7) 0.7662(6) 0.044(3) Uani 1 1 d . . . .
C35 C 0.3731(9) 0.7323(7) 0.8050(7) 0.057(4) Uani 1 1 d . . . .
H35 H 0.4272 0.7405 0.7981 0.068 Uiso 1 1 calc R . . .
C36 C 0.3275(10) 0.7697(9) 0.8544(8) 0.069(5) Uani 1 1 d . . . .
H36 H 0.3494 0.8041 0.8779 0.083 Uiso 1 1 calc R . . .
C37 C 0.2531(11) 0.7530(9) 0.8648(8) 0.069(5) Uani 1 1 d . . . .
H37 H 0.2219 0.7739 0.8997 0.083 Uiso 1 1 calc R . . .
C38 C 0.2153(9) 0.7044(8) 0.8264(7) 0.055(4) Uani 1 1 d . . . .
C39 C 0.2618(8) 0.6681(7) 0.7761(6) 0.041(3) Uani 1 1 d . . . .
C40 C 0.1341(11) 0.6978(10) 0.8350(11) 0.092(6) Uani 1 1 d . . . .
H40 H 0.1116 0.6711 0.8044 0.110 Uiso 1 1 calc R . . .
C41 C 0.6341(7) 0.2578(6) 0.6813(6) 0.029(3) Uani 1 1 d . . . .
C42 C 0.5987(7) 0.1734(6) 0.7161(6) 0.035(3) Uani 1 1 d . . . .
C43 C 0.5935(10) 0.1386(8) 0.7999(6) 0.066(5) Uani 1 1 d . . . .
H43 H 0.6140 0.1672 0.8301 0.079 Uiso 1 1 calc R . . .
C44 C 0.5590(10) 0.0638(7) 0.8374(8) 0.075(5) Uani 1 1 d . . . .
H44 H 0.5593 0.0395 0.8921 0.089 Uiso 1 1 calc R . . .
C45 C 0.5239(9) 0.0249(8) 0.7928(7) 0.063(4) Uani 1 1 d . . . .
H45 H 0.4989 -0.0251 0.8188 0.075 Uiso 1 1 calc R . . .
C46 C 0.5241(8) 0.0573(7) 0.7101(6) 0.048(4) Uani 1 1 d . . . .
C47 C 0.5641(7) 0.1326(6) 0.6692(6) 0.033(3) Uani 1 1 d . . . .
C48 C 0.4808(8) 0.0176(7) 0.6680(7) 0.047(3) Uani 1 1 d . . . .
H48 H 0.4808 0.0430 0.6134 0.057 Uiso 1 1 calc R . . .
C49 C 0.7695(12) 0.3260(11) 0.8434(9) 0.074(5) Uani 1 1 d . . . .
H49 H 0.7683 0.2835 0.8216 0.089 Uiso 1 1 calc R . . .
C50 C 0.8909(13) 0.2599(14) 0.9024(12) 0.149(10) Uani 1 1 d . . . .
H50A H 0.9330 0.2784 0.8615 0.223 Uiso 1 1 d R . . .
H50B H 0.8716 0.2081 0.9017 0.223 Uiso 1 1 d R . . .
H50C H 0.9098 0.2531 0.9532 0.223 Uiso 1 1 d R . . .
C51 C 0.8279(13) 0.3878(18) 0.9232(11) 0.165(13) Uani 1 1 d . . . .
H51A H 0.8752 0.4195 0.9046 0.247 Uiso 1 1 d R . . .
H51B H 0.8262 0.3630 0.9799 0.247 Uiso 1 1 d R . . .
H51C H 0.7829 0.4234 0.9096 0.247 Uiso 1 1 d R . . .
C52 C 0.6015(7) 0.4523(7) 0.9303(7) 0.042(3) Uani 1 1 d . . . .
H52 H 0.6096 0.3963 0.9556 0.050 Uiso 1 1 calc R . . .
C53 C 0.6205(10) 0.4694(8) 1.0571(6) 0.075(5) Uani 1 1 d . . . .
H53A H 0.6659 0.4961 1.0656 0.112 Uiso 1 1 d R . . .
H53B H 0.6304 0.4111 1.0707 0.112 Uiso 1 1 d R . . .
H53C H 0.5758 0.4793 1.0898 0.112 Uiso 1 1 d R . . .
C54 C 0.5940(10) 0.5898(7) 0.9365(7) 0.068(5) Uani 1 1 d . . . .
H54A H 0.5778 0.6143 0.9769 0.103 Uiso 1 1 d R . . .
H54B H 0.5543 0.5998 0.8995 0.103 Uiso 1 1 d R . . .
H54C H 0.6427 0.6138 0.9089 0.103 Uiso 1 1 d R . . .
C55 C 0.7877(16) 0.1918(13) 0.5928(13) 0.140(7) Uiso 0.754(12) 1 d D P A 2
H55 H 0.8034 0.2460 0.5818 0.168 Uiso 0.754(12) 1 calc R P A 2
C55X C 0.791(3) 0.142(4) 0.599(3) 0.140(7) Uiso 0.246(12) 1 d D P A 1
H55X H 0.7618 0.1096 0.6443 0.168 Uiso 0.246(12) 1 calc R P A 1
C56 C 0.8643(16) 0.1498(17) 0.7135(14) 0.140(7) Uiso 0.754(12) 1 d D P A 2
H56A H 0.8879 0.2029 0.6887 0.211 Uiso 0.754(12) 1 d R P A 2
H56B H 0.9049 0.1083 0.7266 0.211 Uiso 0.754(12) 1 d R P A 2
H56C H 0.8331 0.1497 0.7612 0.211 Uiso 0.754(12) 1 d R P A 2
C56X C 0.909(4) 0.178(4) 0.658(4) 0.140(7) Uiso 0.246(12) 1 d D P A 1
H56D H 0.9435 0.2122 0.6158 0.211 Uiso 0.246(12) 1 d R P A 1
H56E H 0.9388 0.1411 0.6977 0.211 Uiso 0.246(12) 1 d R P A 1
H56F H 0.8756 0.2122 0.6813 0.211 Uiso 0.246(12) 1 d R P A 1
C57 C 0.7796(18) 0.0478(11) 0.6892(15) 0.140(7) Uiso 0.754(12) 1 d D P A 2
H57A H 0.7406 0.0418 0.7330 0.211 Uiso 0.754(12) 1 d R P A 2
H57B H 0.8216 0.0087 0.7057 0.211 Uiso 0.754(12) 1 d R P A 2
H57C H 0.7559 0.0378 0.6462 0.211 Uiso 0.754(12) 1 d R P A 2
C57X C 0.926(4) 0.081(4) 0.579(4) 0.140(7) Uiso 0.246(12) 1 d D P A 1
H57D H 0.9484 0.0397 0.6223 0.211 Uiso 0.246(12) 1 d R P A 1
H57E H 0.9681 0.1072 0.5397 0.211 Uiso 0.246(12) 1 d R P A 1
H57F H 0.8906 0.0557 0.5552 0.211 Uiso 0.246(12) 1 d R P A 1
C58 C 0.6988(9) 0.1391(8) 0.3634(7) 0.057(4) Uani 1 1 d . . . .
H58 H 0.6525 0.1219 0.3501 0.068 Uiso 1 1 calc R . . .
C59 C 0.8399(10) 0.1391(11) 0.3559(11) 0.100(6) Uani 1 1 d . . . .
H59A H 0.8685 0.1725 0.3081 0.150 Uiso 1 1 d R . . .
H59B H 0.8700 0.0902 0.3797 0.150 Uiso 1 1 d R . . .
H59C H 0.8307 0.1698 0.3924 0.150 Uiso 1 1 d R . . .
C60 C 0.7660(12) 0.0559(9) 0.2898(9) 0.101(7) Uani 1 1 d . . . .
H60A H 0.7132 0.0380 0.2902 0.151 Uiso 1 1 calc GR . . .
H60B H 0.7989 0.0089 0.3123 0.151 Uiso 1 1 calc GR . . .
H60C H 0.7860 0.0840 0.2360 0.151 Uiso 1 1 calc GR . . .
C61 C 0.700(2) 0.744(3) 0.726(3) 0.115(5) Uiso 0.54(3) 1 d D P B 1
H61 H 0.7541 0.7518 0.7193 0.138 Uiso 0.54(3) 1 calc R P B 1
C61X C 0.7197(19) 0.732(3) 0.727(4) 0.115(5) Uiso 0.46(3) 1 d D P B 2
H61X H 0.7740 0.7250 0.7210 0.138 Uiso 0.46(3) 1 calc R P B 2
C62 C 0.5795(19) 0.798(3) 0.770(3) 0.115(5) Uiso 0.54(3) 1 d D P B 1
H62A H 0.5545 0.8482 0.7405 0.172 Uiso 0.54(3) 1 d R P B 1
H62B H 0.5638 0.7849 0.8252 0.172 Uiso 0.54(3) 1 d R P B 1
H62C H 0.5640 0.7537 0.7516 0.172 Uiso 0.54(3) 1 d R P B 1
C62X C 0.613(2) 0.810(3) 0.767(4) 0.115(5) Uiso 0.46(3) 1 d D P B 2
H62D H 0.5703 0.7775 0.7622 0.172 Uiso 0.46(3) 1 d R P B 2
H62E H 0.6108 0.8641 0.7291 0.172 Uiso 0.46(3) 1 d R P B 2
H62F H 0.6100 0.8136 0.8198 0.172 Uiso 0.46(3) 1 d R P B 2
C63 C 0.700(2) 0.8707(18) 0.755(2) 0.115(5) Uiso 0.54(3) 1 d D P B 1
H63A H 0.7547 0.8684 0.7359 0.172 Uiso 0.54(3) 1 d R P B 1
H63B H 0.6972 0.8730 0.8082 0.172 Uiso 0.54(3) 1 d R P B 1
H63C H 0.6758 0.9190 0.7211 0.172 Uiso 0.54(3) 1 d R P B 1
C63X C 0.743(3) 0.824(3) 0.799(2) 0.115(5) Uiso 0.46(3) 1 d D P B 2
H63D H 0.7636 0.7727 0.8324 0.172 Uiso 0.46(3) 1 d R P B 2
H63E H 0.7196 0.8550 0.8321 0.172 Uiso 0.46(3) 1 d R P B 2
H63F H 0.7847 0.8552 0.7640 0.172 Uiso 0.46(3) 1 d R P B 2
C64 C 0.9085(10) 0.3710(9) 0.3702(9) 0.059(4) Uani 1 1 d . . . .
H64 H 0.9034 0.3390 0.3375 0.071 Uiso 1 1 calc R . . .
C65 C 0.9824(11) 0.4022(12) 0.4653(10) 0.107(7) Uani 1 1 d . . . .
H65A H 1.0330 0.4272 0.4468 0.160 Uiso 1 1 d R . . .
H65B H 0.9831 0.3680 0.5198 0.160 Uiso 1 1 d R . . .
H65C H 0.9429 0.4445 0.4612 0.160 Uiso 1 1 d R . . .
C66 C 1.0199(15) 0.2835(12) 0.4193(14) 0.152(10) Uani 1 1 d . . . .
H66A H 1.0128 0.2400 0.4692 0.229 Uiso 1 1 d R . . .
H66B H 1.0727 0.3039 0.4120 0.229 Uiso 1 1 d R . . .
H66C H 1.0110 0.2628 0.3769 0.229 Uiso 1 1 d R . . .
O38 O 0.5768(5) 0.6751(4) 0.3807(4) 0.043(2) Uani 1 1 d . . . .
N8 N 0.6348(6) 0.7937(5) 0.2980(5) 0.044(3) Uani 1 1 d . . . .
C70 C 0.6142(12) 0.7405(11) 0.3715(10) 0.056(4) Uani 0.705(19) 1 d . P C 1
H70 H 0.6277 0.7523 0.4160 0.067 Uiso 0.705(19) 1 calc R P C 1
C70X C 0.595(3) 0.730(3) 0.302(3) 0.081(14) Uiso 0.295(19) 1 d . P C 2
H70X H 0.5786 0.7206 0.2569 0.097 Uiso 0.295(19) 1 calc R P C 2
C71 C 0.6833(12) 0.8647(10) 0.2952(10) 0.056(4) Uani 0.705(19) 1 d . P C 1
H71A H 0.6530 0.9147 0.2772 0.084 Uiso 0.705(19) 1 calc GR P C 1
H71B H 0.7293 0.8675 0.2591 0.084 Uiso 0.705(19) 1 calc GR P C 1
H71C H 0.6989 0.8578 0.3473 0.084 Uiso 0.705(19) 1 calc GR P C 1
C71X C 0.656(3) 0.845(3) 0.225(3) 0.081(14) Uiso 0.295(19) 1 d . P C 2
H71D H 0.6712 0.8936 0.2353 0.121 Uiso 0.295(19) 1 d R P C 2
H71E H 0.6156 0.8581 0.1891 0.121 Uiso 0.295(19) 1 d R P C 2
H71F H 0.7014 0.8231 0.2013 0.121 Uiso 0.295(19) 1 d R P C 2
C72 C 0.6178(12) 0.7807(11) 0.2309(10) 0.056(4) Uani 0.705(19) 1 d . P C 1
H72A H 0.6650 0.7755 0.1990 0.084 Uiso 0.705(19) 1 d R P C 1
H72B H 0.5871 0.8266 0.2015 0.084 Uiso 0.705(19) 1 d R P C 1
H72C H 0.5877 0.7310 0.2447 0.084 Uiso 0.705(19) 1 d R P C 1
C72X C 0.646(3) 0.808(3) 0.365(3) 0.081(14) Uiso 0.295(19) 1 d . P C 2
H72D H 0.5972 0.7996 0.3976 0.121 Uiso 0.295(19) 1 d R P C 2
H72E H 0.6630 0.8639 0.3540 0.121 Uiso 0.295(19) 1 d R P C 2
H72F H 0.6852 0.7705 0.3914 0.121 Uiso 0.295(19) 1 d R P C 2
O37 O 0.7888(16) 0.5739(14) 0.9532(13) 0.163(8) Uiso 0.75 1 d . P . .
N7 N 0.8853(11) 0.5736(11) 1.0166(11) 0.079(5) Uiso 0.75 1 d . P . .
C67 C 0.845(2) 0.609(2) 0.9559(18) 0.128(10) Uiso 0.75 1 d . P . .
H67 H 0.8607 0.6589 0.9176 0.154 Uiso 0.75 1 calc R P . .
C68 C 0.8561(16) 0.5067(15) 1.0870(14) 0.110(9) Uiso 0.75 1 d . P . .
H68A H 0.8485 0.5276 1.1311 0.164 Uiso 0.75 1 d R P . .
H68B H 0.8949 0.4632 1.0978 0.164 Uiso 0.75 1 d R P . .
H68C H 0.8072 0.4856 1.0791 0.164 Uiso 0.75 1 d R P . .
C69 C 0.962(2) 0.5997(19) 1.0205(18) 0.151(12) Uiso 0.75 1 d . P . .
H69A H 0.9965 0.5955 0.9761 0.227 Uiso 0.75 1 d R P . .
H69B H 0.9834 0.5673 1.0691 0.227 Uiso 0.75 1 d R P . .
H69C H 0.9580 0.6564 1.0186 0.227 Uiso 0.75 1 d R P . .

loop_
_atom_site_aniso_label
_atom_site_aniso_U_11
_atom_site_aniso_U_22
_atom_site_aniso_U_33
_atom_site_aniso_U_23
_atom_site_aniso_U_13
_atom_site_aniso_U_12
Dy1 0.0402(3) 0.0218(3) 0.0293(3) -0.0098(2) -0.0043(2) -0.0042(2)
Dy2 0.0500(4) 0.0225(3) 0.0184(2) -0.0056(2) -0.0050(2) -0.0011(2)
Dy3 0.0382(3) 0.0184(2) 0.0177(2) -0.0065(2) -0.0005(2) -0.0036(2)
Dy4 0.0373(3) 0.0179(2) 0.0197(2) -0.0066(2) 0.0002(2) -0.0028(2)
Dy5 0.0387(3) 0.0290(3) 0.0237(3) -0.0077(2) 0.0044(2) -0.0040(2)
Dy6 0.0415(3) 0.0174(2) 0.0235(3) -0.0076(2) -0.0007(2) -0.0006(2)
O1 0.056(5) 0.026(4) 0.017(3) -0.010(3) -0.003(3) -0.006(4)
O2 0.047(5) 0.020(4) 0.012(3) -0.007(3) -0.003(3) -0.002(3)
O3 0.041(5) 0.021(4) 0.014(3) -0.007(3) 0.008(3) -0.010(3)
O4 0.040(5) 0.017(3) 0.017(3) -0.008(3) 0.005(3) -0.004(3)
O5 0.028(4) 0.020(3) 0.016(3) -0.009(3) -0.003(3) 0.003(3)
O6 0.039(5) 0.024(4) 0.028(4) -0.009(3) 0.008(3) 0.005(3)
O7 0.051(5) 0.031(4) 0.035(4) -0.013(4) -0.006(4) 0.000(4)
O8 0.031(5) 0.020(4) 0.029(4) -0.007(3) -0.007(3) 0.005(3)
O9 0.051(6) 0.029(4) 0.047(5) -0.015(4) -0.016(4) 0.006(4)
O10 0.079(9) 0.111(9) 0.109(9) -0.072(7) -0.030(7) -0.001(7)
O11 0.037(5) 0.017(4) 0.023(4) -0.006(3) -0.002(3) -0.002(3)
O12 0.035(5) 0.021(4) 0.036(4) -0.011(3) -0.008(4) 0.004(3)
O13 0.052(6) 0.023(4) 0.060(5) -0.011(4) 0.009(4) -0.003(4)
O14 0.062(8) 0.074(8) 0.277(18) -0.061(10) 0.024(10) -0.028(7)
O15 0.045(5) 0.037(5) 0.046(5) -0.025(4) 0.005(4) -0.008(4)
O16 0.031(4) 0.026(4) 0.034(4) -0.012(3) 0.001(3) -0.005(3)
O17 0.068(6) 0.050(5) 0.029(4) -0.003(4) 0.004(4) -0.029(5)
O18 0.163(14) 0.115(10) 0.067(7) 0.004(7) 0.020(8) -0.057(10)
O19 0.046(5) 0.033(4) 0.015(3) -0.006(3) 0.000(3) -0.010(4)
O20 0.052(6) 0.043(5) 0.018(4) -0.010(3) 0.004(4) -0.005(4)
O21 0.069(7) 0.034(5) 0.031(4) 0.004(4) 0.010(4) 0.003(4)
O22 0.136(12) 0.106(10) 0.072(7) 0.055(7) -0.002(8) -0.002(9)
O23 0.042(5) 0.040(5) 0.028(4) -0.016(4) 0.000(4) 0.002(4)
O24 0.041(5) 0.033(4) 0.022(4) -0.012(3) 0.002(3) -0.003(4)
O25 0.047(5) 0.051(5) 0.040(4) -0.025(4) 0.011(4) 0.000(4)
O26 0.060(9) 0.199(15) 0.162(12) -0.119(12) 0.031(8) 0.002(9)
O27 0.066(6) 0.025(4) 0.025(4) -0.005(3) -0.007(4) 0.002(4)
O28 0.045(5) 0.027(4) 0.015(3) -0.007(3) -0.005(3) 0.001(3)
O29 0.086(7) 0.033(4) 0.018(4) -0.003(3) -0.001(4) -0.024(5)
O30 0.093(8) 0.037(5) 0.065(6) -0.012(5) 0.009(6) -0.029(5)
O31 0.061(7) 0.045(5) 0.044(5) -0.015(4) -0.017(5) 0.008(5)
O32 0.080(7) 0.056(5) 0.027(4) -0.026(4) -0.010(4) 0.013(5)
O33 0.077(8) 0.060(6) 0.070(6) -0.032(5) -0.018(5) 0.028(5)
O34 0.059(6) 0.035(4) 0.041(5) -0.022(4) 0.003(4) 0.010(4)
O35 0.073(7) 0.045(5) 0.056(5) -0.026(4) -0.020(5) -0.010(5)
O36 0.050(6) 0.050(6) 0.059(6) -0.023(5) 0.010(5) 0.011(5)
N1 0.077(12) 0.112(13) 0.063(9) -0.018(9) -0.010(8) 0.011(10)
N2 0.102(10) 0.041(6) 0.029(5) -0.011(5) -0.017(6) -0.007(6)
N4 0.056(8) 0.050(7) 0.074(8) -0.035(6) 0.017(7) 0.002(6)
N6 0.061(9) 0.071(9) 0.062(8) -0.007(7) -0.017(7) 0.002(7)
C1 0.036(8) 0.037(7) 0.024(6) 0.001(5) -0.012(5) -0.007(6)
C2 0.050(8) 0.024(6) 0.032(6) -0.013(5) -0.004(6) -0.001(6)
C3 0.032(7) 0.039(7) 0.030(6) 0.004(5) 0.003(5) -0.017(6)
C4 0.043(8) 0.049(8) 0.034(6) -0.009(6) -0.010(6) -0.004(6)
C5 0.036(8) 0.076(10) 0.047(8) -0.008(7) -0.014(6) -0.006(7)
C6 0.042(9) 0.059(9) 0.067(9) -0.022(8) -0.018(7) 0.012(7)
C7 0.056(9) 0.039(7) 0.052(8) -0.021(6) -0.009(7) -0.001(7)
C8 0.045(9) 0.084(11) 0.065(9) -0.031(8) -0.013(7) -0.011(8)
C9 0.056(9) 0.017(5) 0.014(5) -0.005(4) -0.002(5) -0.009(6)
C10 0.067(9) 0.020(6) 0.025(6) -0.005(5) 0.003(6) -0.015(6)
C11 0.046(8) 0.033(7) 0.048(7) -0.017(6) -0.009(6) 0.009(6)
C12 0.049(9) 0.015(6) 0.080(9) -0.014(6) -0.017(7) 0.003(6)
C13 0.086(12) 0.040(8) 0.062(9) -0.019(7) -0.005(8) -0.022(8)
C14 0.047(8) 0.025(6) 0.059(8) -0.005(6) 0.001(7) -0.012(6)
C15 0.056(9) 0.021(6) 0.036(6) -0.007(5) -0.001(6) -0.006(6)
C16 0.055(11) 0.046(9) 0.133(15) 0.005(9) 0.002(10) -0.014(8)
C17 0.015(6) 0.031(6) 0.050(7) -0.014(6) 0.005(5) 0.001(5)
C18 0.039(8) 0.031(6) 0.038(7) -0.004(5) 0.007(6) -0.004(6)
C19 0.082(11) 0.046(8) 0.058(8) -0.010(7) 0.007(8) -0.027(8)
C20 0.096(13) 0.044(8) 0.085(11) -0.028(8) 0.025(10) -0.031(9)
C21 0.057(10) 0.043(8) 0.053(8) 0.015(7) 0.001(7) -0.013(7)
C22 0.053(9) 0.032(7) 0.039(7) 0.004(6) 0.003(6) 0.012(6)
C23 0.032(7) 0.040(7) 0.043(7) 0.000(6) -0.003(6) 0.000(6)
C24 0.096(14) 0.064(11) 0.081(12) 0.000(9) -0.009(10) -0.026(10)
C25 0.055(9) 0.032(6) 0.020(6) -0.012(5) -0.001(6) -0.004(6)
C26 0.052(8) 0.024(6) 0.023(6) -0.011(5) 0.001(5) -0.011(6)
C27 0.060(10) 0.042(8) 0.054(8) -0.012(7) -0.006(7) -0.010(7)
C28 0.072(12) 0.051(10) 0.070(10) 0.013(8) 0.025(9) -0.010(9)
C29 0.133(17) 0.059(10) 0.027(7) 0.000(7) 0.024(9) -0.044(11)
C30 0.102(13) 0.036(7) 0.021(6) 0.000(6) 0.012(7) -0.018(8)
C31 0.072(10) 0.030(6) 0.015(5) -0.010(5) -0.002(6) -0.007(7)
C32 0.114(16) 0.066(11) 0.052(9) 0.018(9) -0.010(10) -0.007(11)
C33 0.056(9) 0.020(6) 0.028(6) -0.007(5) 0.019(6) -0.012(6)
C34 0.067(10) 0.039(7) 0.031(6) -0.021(6) 0.019(6) -0.019(7)
C35 0.089(12) 0.038(7) 0.045(7) -0.021(6) 0.010(8) -0.006(7)
C36 0.071(12) 0.089(12) 0.058(9) -0.048(9) 0.025(9) -0.014(10)
C37 0.105(15) 0.065(10) 0.051(9) -0.043(8) 0.013(9) 0.005(10)
C38 0.063(10) 0.051(8) 0.050(8) -0.019(7) 0.015(7) -0.011(7)
C39 0.064(9) 0.025(6) 0.035(6) -0.015(5) 0.008(6) -0.002(6)
C40 0.075(14) 0.087(13) 0.133(16) -0.073(12) 0.022(12) 0.000(10)
C41 0.039(7) 0.022(5) 0.026(6) -0.009(5) -0.007(5) 0.006(5)
C42 0.063(9) 0.019(5) 0.020(5) 0.001(4) -0.012(5) -0.001(5)
C43 0.128(14) 0.051(8) 0.021(6) -0.013(6) -0.006(7) -0.028(9)
C44 0.154(17) 0.022(7) 0.041(7) -0.002(6) 0.010(9) -0.033(9)
C45 0.101(13) 0.036(7) 0.037(7) 0.005(6) 0.011(8) -0.016(8)
C46 0.077(10) 0.027(6) 0.030(6) 0.003(5) 0.003(6) -0.019(7)
C47 0.049(8) 0.027(6) 0.023(6) -0.011(5) 0.005(5) -0.009(5)
C48 0.061(9) 0.039(7) 0.045(7) -0.019(6) -0.002(7) -0.009(7)
C49 0.084(14) 0.086(13) 0.041(9) -0.006(9) -0.003(9) 0.002(11)
C50 0.12(2) 0.15(2) 0.125(18) 0.018(16) 0.003(15) 0.056(17)
C51 0.11(2) 0.29(4) 0.062(13) -0.001(18) -0.001(13) -0.06(2)
C52 0.056(9) 0.036(7) 0.037(7) -0.016(6) -0.014(6) 0.014(6)
C53 0.142(16) 0.074(10) 0.020(6) -0.027(7) -0.031(8) 0.017(10)
C54 0.122(15) 0.041(8) 0.049(8) -0.023(7) -0.018(9) 0.018(8)
C58 0.078(12) 0.037(7) 0.051(8) -0.010(7) 0.003(8) 0.001(7)
C59 0.069(13) 0.096(14) 0.135(16) -0.046(12) 0.027(12) -0.003(11)
C60 0.152(19) 0.060(10) 0.105(13) -0.058(10) 0.038(13) -0.002(11)
C64 0.062(11) 0.055(9) 0.062(9) -0.022(8) 0.004(8) -0.003(8)
C65 0.113(17) 0.123(17) 0.075(12) -0.028(12) 0.027(12) 0.002(14)
C66 0.17(2) 0.084(15) 0.18(2) -0.004(15) -0.089(19) 0.055(15)
O38 0.054(6) 0.022(4) 0.041(4) 0.001(3) 0.015(4) -0.010(4)
N8 0.072(8) 0.021(5) 0.032(5) -0.002(4) 0.023(5) -0.017(5)
C70 0.086(10) 0.043(7) 0.035(7) -0.009(5) 0.006(6) -0.021(6)
C71 0.086(10) 0.043(7) 0.035(7) -0.009(5) 0.006(6) -0.021(6)
C72 0.086(10) 0.043(7) 0.035(7) -0.009(5) 0.006(6) -0.021(6)

loop_
_atom_type_symbol
_atom_type_description
_atom_type_scat_dispersion_real
_atom_type_scat_dispersion_imag
_atom_type_scat_source
C C 0.0033 0.0016 'International Tables Vol C Tables 4.2.6.8 and 6.1.1.4'
H H 0.0000 0.0000 'International Tables Vol C Tables 4.2.6.8 and 6.1.1.4'
Dy Dy -0.1892 4.4098 'International Tables Vol C Tables 4.2.6.8 and 6.1.1.4'
N N 0.0061 0.0033 'International Tables Vol C Tables 4.2.6.8 and 6.1.1.4'
O O 0.0106 0.0060 'International Tables Vol C Tables 4.2.6.8 and 6.1.1.4'

loop_
_geom_angle_atom_site_label_1
_geom_angle_atom_site_label_2
_geom_angle_atom_site_label_3
_geom_angle
_geom_angle_site_symmetry_1
_geom_angle_site_symmetry_3
O1 Dy1 O3 74.2(2) . .
O1 Dy1 O8 65.6(2) . .
O1 Dy1 O11 71.1(2) . .
O1 Dy1 O15 138.2(2) . .
O1 Dy1 O35 73.8(2) . .
O3 Dy1 O8 68.3(2) . .
O3 Dy1 O11 65.2(2) . .
O3 Dy1 O35 134.9(3) . .
O9 Dy1 O1 98.7(3) . .
O9 Dy1 O3 138.9(3) . .
O9 Dy1 O8 72.0(2) . .
O9 Dy1 O11 151.8(2) . .
O9 Dy1 O13 106.3(3) . .
O9 Dy1 O15 82.0(3) . .
O9 Dy1 O35 77.1(3) . .
O11 Dy1 O8 122.8(2) . .
O13 Dy1 O1 137.2(3) . .
O13 Dy1 O3 105.3(3) . .
O13 Dy1 O8 155.4(3) . .
O13 Dy1 O11 70.5(3) . .
O13 Dy1 O15 80.2(3) . .
O13 Dy1 O35 78.7(3) . .
O15 Dy1 O3 78.2(2) . .
O15 Dy1 O8 75.3(2) . .
O15 Dy1 O11 123.4(3) . .
O15 Dy1 O35 144.6(3) . .
O35 Dy1 O8 123.2(2) . .
O35 Dy1 O11 74.9(3) . .
O1 Dy2 O2 75.5(2) . .
O1 Dy2 O8 64.2(2) . .
O1 Dy2 O19 71.5(2) . .
O1 Dy2 O27 138.0(2) . .
O1 Dy2 O31 106.9(3) . .
O1 Dy2 O32 70.8(2) . .
O2 Dy2 O8 68.5(2) . .
O2 Dy2 O19 66.1(2) . .
O2 Dy2 O32 135.3(3) . .
O19 Dy2 O8 122.4(2) . .
O21 Dy2 O1 138.2(3) . .
O21 Dy2 O2 107.7(3) . .
O21 Dy2 O8 157.0(3) . .
O21 Dy2 O19 72.4(3) . .
O21 Dy2 O27 81.0(3) . .
O21 Dy2 O31 93.3(3) . .
O21 Dy2 O32 80.8(3) . .
O27 Dy2 O2 78.2(2) . .
O27 Dy2 O8 76.0(2) . .
O27 Dy2 O19 125.0(3) . .
O27 Dy2 O31 78.3(3) . .
O27 Dy2 O32 145.7(3) . .
O31 Dy2 O2 145.4(3) . .
O31 Dy2 O8 81.3(3) . .
O31 Dy2 O19 148.2(3) . .
O31 Dy2 O32 74.0(3) . .
O32 Dy2 O8 118.5(2) . .
O32 Dy2 O19 75.8(3) . .
Dy6 Dy3 Dy5 63.782(13) 2_666 2_666
O1 Dy3 Dy5 136.11(15) . 2_666
O1 Dy3 Dy6 135.70(16) . 2_666
O1 Dy3 O2 72.8(2) . .
O1 Dy3 O3 73.2(2) . .
O1 Dy3 O11 70.2(2) . .
O1 Dy3 O19 69.7(2) . .
O1 Dy3 O23 70.5(3) . .
O1 Dy3 O24 122.0(2) . .
O2 Dy3 Dy5 107.48(16) . 2_666
O2 Dy3 Dy6 148.35(14) . 2_666
O2 Dy3 O11 124.3(2) . .
O2 Dy3 O19 64.5(2) . .
O2 Dy3 O23 130.6(2) . .
O2 Dy3 O24 144.3(2) . .
O3 Dy3 Dy5 148.66(15) . 2_666
O3 Dy3 Dy6 105.14(16) . 2_666
O3 Dy3 O2 65.6(2) . .
O3 Dy3 O11 64.8(2) . .
O3 Dy3 O19 124.2(2) . .
O3 Dy3 O23 129.8(2) . .
O3 Dy3 O24 146.6(2) . .
O4 Dy3 Dy5 34.63(15) . 2_666
O4 Dy3 Dy6 76.70(16) . 2_666
O4 Dy3 O1 145.0(2) . .
O4 Dy3 O2 81.0(2) . .
O4 Dy3 O3 116.5(2) . .
O4 Dy3 O5 68.7(2) . .
O4 Dy3 O11 144.8(2) . .
O4 Dy3 O19 78.3(2) . .
O4 Dy3 O23 113.2(2) . .
O4 Dy3 O24 69.9(2) . .
O5 Dy3 Dy5 76.48(15) . 2_666
O5 Dy3 Dy6 33.61(15) . 2_666
O5 Dy3 O1 144.4(2) . .
O5 Dy3 O2 116.5(2) . .
O5 Dy3 O3 80.0(2) . .
O5 Dy3 O11 77.5(2) . .
O5 Dy3 O19 145.9(2) . .
O5 Dy3 O23 112.7(2) . .
O5 Dy3 O24 72.0(2) . .
O11 Dy3 Dy5 128.05(17) . 2_666
O11 Dy3 Dy6 69.66(17) . 2_666
O11 Dy3 O19 132.4(2) . .
O11 Dy3 O23 70.9(2) . .
O11 Dy3 O24 91.1(2) . .
O19 Dy3 Dy5 71.43(18) . 2_666
O19 Dy3 Dy6 130.57(19) . 2_666
O19 Dy3 O23 72.4(2) . .
O19 Dy3 O24 89.1(2) . .
O23 Dy3 Dy5 78.96(19) . 2_666
O23 Dy3 Dy6 79.41(19) . 2_666
O24 Dy3 Dy5 38.07(15) . 2_666
O24 Dy3 Dy6 42.23(14) . 2_666
O24 Dy3 O23 51.5(2) . .
O2 Dy4 Dy3 95.46(17) . 2_666
O2 Dy4 O4 117.6(2) . 2_666
O2 Dy4 O5 80.2(2) . 2_666
O2 Dy4 O6 143.1(2) . .
O2 Dy4 O7 112.6(2) . .
O2 Dy4 O8 71.6(2) . .
O2 Dy4 O16 146.5(2) . .
O2 Dy4 O28 76.1(2) . .
O3 Dy4 Dy3 94.82(17) . 2_666
O3 Dy4 O2 69.1(2) . .
O3 Dy4 O4 80.7(2) . 2_666
O3 Dy4 O5 116.2(2) . 2_666
O3 Dy4 O6 146.3(2) . .
O3 Dy4 O7 113.8(2) . .
O3 Dy4 O8 70.1(2) . .
O3 Dy4 O16 78.9(2) . .
O3 Dy4 O28 144.1(2) . .
O4 Dy4 Dy3 33.34(14) 2_666 2_666
O4 Dy4 O7 129.6(2) 2_666 .
O4 Dy4 O8 143.9(2) 2_666 .
O4 Dy4 O16 64.6(2) 2_666 .
O4 Dy4 O28 124.7(2) 2_666 .
O5 Dy4 Dy3 33.53(14) 2_666 2_666
O5 Dy4 O4 66.00(19) 2_666 2_666
O5 Dy4 O7 129.6(2) 2_666 .
O5 Dy4 O8 146.6(2) 2_666 .
O5 Dy4 O16 124.5(2) 2_666 .
O5 Dy4 O28 64.5(2) 2_666 .
O6 Dy4 Dy3 76.11(19) . 2_666
O6 Dy4 O4 74.1(2) . 2_666
O6 Dy4 O5 73.2(2) . 2_666
O6 Dy4 O7 69.1(3) . .
O6 Dy4 O8 121.2(3) . .
O6 Dy4 O16 70.3(2) . .
O6 Dy4 O28 69.6(2) . .
O7 Dy4 Dy3 145.17(17) . 2_666
O8 Dy4 Dy3 162.67(17) . 2_666
O8 Dy4 O7 52.1(2) . .
O16 Dy4 Dy3 96.86(16) . 2_666
O16 Dy4 O7 71.3(2) . .
O16 Dy4 O8 88.7(2) . .
O28 Dy4 Dy3 97.01(16) . 2_666
O28 Dy4 O7 71.7(2) . .
O28 Dy4 O8 91.1(2) . .
O28 Dy4 O16 132.7(2) . .
O4 Dy5 O16 64.8(2) 2_666 .
O4 Dy5 O24 68.8(2) 2_666 2_666
O6 Dy5 O4 74.8(2) . 2_666
O6 Dy5 O16 70.3(2) . .
O6 Dy5 O24 65.9(2) . 2_666
O6 Dy5 O36 74.2(3) . .
O17 Dy5 O4 101.1(3) . 2_666
O17 Dy5 O6 139.2(3) . .
O17 Dy5 O16 71.4(2) . .
O17 Dy5 O20 76.2(3) . 2_666
O17 Dy5 O24 151.4(3) . 2_666
O17 Dy5 O25 109.2(3) . 2_666
O17 Dy5 O36 82.0(3) . .
O20 Dy5 O4 79.7(2) 2_666 2_666
O20 Dy5 O6 139.5(2) 2_666 .
O20 Dy5 O16 125.0(3) 2_666 .
O20 Dy5 O24 75.7(2) 2_666 2_666
O20 Dy5 O36 142.8(3) 2_666 .
O24 Dy5 O16 122.3(2) 2_666 .
O25 Dy5 O4 138.7(2) 2_666 2_666
O25 Dy5 O6 98.0(2) 2_666 .
O25 Dy5 O16 151.6(3) 2_666 .
O25 Dy5 O20 81.0(3) 2_666 2_666
O25 Dy5 O24 71.2(2) 2_666 2_666
O25 Dy5 O36 78.2(3) 2_666 .
O36 Dy5 O4 134.5(3) . 2_666
O36 Dy5 O16 73.7(3) . .
O36 Dy5 O24 124.6(3) . 2_666
O5 Dy6 O24 69.1(2) 2_666 2_666
O5 Dy6 O28 65.7(2) 2_666 .
O5 Dy6 O33 138.0(3) 2_666 .
O6 Dy6 O5 75.5(2) . 2_666
O6 Dy6 O12 137.5(2) . 2_666
O6 Dy6 O24 63.6(2) . 2_666
O6 Dy6 O28 70.2(2) . .
O6 Dy6 O33 81.7(3) . .
O12 Dy6 O5 83.9(2) 2_666 2_666
O12 Dy6 O24 74.4(2) 2_666 2_666
O12 Dy6 O28 132.9(2) 2_666 .
O12 Dy6 O33 134.2(3) 2_666 .
O28 Dy6 O24 121.2(2) . 2_666
O29 Dy6 O5 93.3(3) . 2_666
O29 Dy6 O6 141.2(2) . .
O29 Dy6 O12 75.7(3) . 2_666
O29 Dy6 O24 146.6(3) . 2_666
O29 Dy6 O28 71.4(2) . .
O29 Dy6 O33 82.7(3) . .
O29 Dy6 O34 111.1(3) . .
O33 Dy6 O24 129.4(3) . 2_666
O33 Dy6 O28 73.6(3) . .
O34 Dy6 O5 144.9(2) . 2_666
O34 Dy6 O6 97.6(2) . .
O34 Dy6 O12 78.6(3) . 2_666
O34 Dy6 O24 77.0(2) . 2_666
O34 Dy6 O28 145.0(3) . .
O34 Dy6 O33 72.2(3) . .
Dy1 O1 Dy3 101.3(2) . .
Dy1 O1 H1 109.4 . .
Dy2 O1 Dy1 124.8(3) . .
Dy2 O1 Dy3 101.1(2) . .
Dy2 O1 H1 109.4 . .
Dy3 O1 H1 109.4 . .
Dy2 O2 Dy3 95.3(2) . .
Dy2 O2 H2 112.0 . .
Dy3 O2 H2 112.0 . .
Dy4 O2 Dy2 113.3(3) . .
Dy4 O2 Dy3 111.2(2) . .
Dy4 O2 H2 112.1 . .
Dy1 O3 Dy3 96.0(2) . .
Dy1 O3 H3 111.8 . .
Dy3 O3 H3 111.7 . .
Dy4 O3 Dy1 112.4(3) . .
Dy4 O3 Dy3 112.3(2) . .
Dy4 O3 H3 111.8 . .
Dy3 O4 Dy4 111.9(2) . 2_666
Dy3 O4 Dy5 111.7(2) . 2_666
Dy3 O4 H4 111.7 . .
Dy4 O4 H4 111.8 2_666 .
Dy5 O4 Dy4 97.1(3) 2_666 2_666
Dy5 O4 H4 111.8 2_666 .
Dy3 O5 Dy4 111.7(2) . 2_666
Dy3 O5 H5 111.4 . .
Dy4 O5 H5 111.4 2_666 .
Dy6 O5 Dy3 112.7(2) 2_666 .
Dy6 O5 Dy4 97.6(2) 2_666 2_666
Dy6 O5 H5 111.4 2_666 .
Dy4 O6 H6 111.0 . .
Dy5 O6 Dy4 99.6(2) . .
Dy5 O6 H6 111.0 . .
Dy6 O6 Dy4 99.2(2) . .
Dy6 O6 Dy5 123.2(3) . .
Dy6 O6 H6 111.0 . .
C1 O7 Dy4 92.2(7) . .
Dy1 O8 Dy2 104.5(3) . .
Dy4 O8 Dy1 103.8(2) . .
Dy4 O8 Dy2 100.8(2) . .
C1 O8 Dy1 119.5(6) . .
C1 O8 Dy2 128.7(6) . .
C1 O8 Dy4 93.4(6) . .
C3 O9 Dy1 137.9(7) . .
Dy1 O11 Dy3 93.0(2) . .
C9 O11 Dy1 138.7(7) . .
C9 O11 Dy3 127.9(7) . .
C9 O12 Dy6 137.2(7) . 2_666
C15 O13 Dy1 133.0(7) . .
C17 O15 Dy1 140.2(7) . .
Dy4 O16 Dy5 93.3(2) . .
C17 O16 Dy4 127.5(6) . .
C17 O16 Dy5 137.2(6) . .
C23 O17 Dy5 142.2(7) . .
Dy2 O19 Dy3 92.9(2) . .
C25 O19 Dy2 138.4(7) . .
C25 O19 Dy3 128.5(8) . .
C25 O20 Dy5 140.5(7) . 2_666
C31 O21 Dy2 139.4(8) . .
C33 O23 Dy3 93.4(7) . .
Dy3 O24 Dy5 104.0(2) . 2_666
Dy3 O24 Dy6 98.7(2) . 2_666
Dy5 O24 Dy6 106.9(3) 2_666 2_666
C33 O24 Dy3 94.1(7) . .
C33 O24 Dy5 120.0(5) . 2_666
C33 O24 Dy6 126.4(6) . 2_666
C39 O25 Dy5 139.1(8) . 2_666
C41 O27 Dy2 133.1(8) . .
Dy4 O28 Dy6 93.5(2) . .
C41 O28 Dy4 126.9(6) . .
C41 O28 Dy6 137.2(6) . .
C47 O29 Dy6 140.7(7) . .
C49 O31 Dy2 140.7(12) . .
C52 O32 Dy2 134.3(8) . .
C55 O33 Dy6 129.3(15) . .
C55X O33 Dy6 161(3) . .
C58 O34 Dy6 157.0(9) . .
C61 O35 Dy1 146(3) . .
C61X O35 Dy1 135(2) . .
C64 O36 Dy5 138.4(10) . .
C49 N1 C50 124(2) . .
C49 N1 C51 118.2(19) . .
C51 N1 C50 118(2) . .
C52 N2 C53 121.4(11) . .
C52 N2 C54 119.2(10) . .
C54 N2 C53 119.3(10) . .
C55 N3 C56 121.9(12) . .
C55 N3 C57 123.0(13) . .
C57 N3 C56 114(2) . .
C55X N3X C56X 123.2(9) . .
C55X N3X C57X 122.8(9) . .
C56X N3X C57X 114.0(11) . .
C58 N4 C59 119.5(12) . .
C58 N4 C60 120.3(14) . .
C59 N4 C60 120.3(13) . .
C61 N5 C62 122.1(15) . .
C61 N5 C63 121.4(15) . .
C62 N5 C63 115(3) . .
C61X N5X C62X 123.3(18) . .
C61X N5X C63X 122.8(18) . .
C62X N5X C63X 113(3) . .
C64 N6 C65 122.1(16) . .
C64 N6 C66 120.1(16) . .
C65 N6 C66 117.6(16) . .
O7 C1 O8 120.7(10) . .
O7 C1 C2 120.2(11) . .
O8 C1 C2 119.1(10) . .
C3 C2 C1 120.8(11) . .
C7 C2 C1 117.5(10) . .
C7 C2 C3 121.7(11) . .
O9 C3 C2 124.8(11) . .
O9 C3 C4 119.3(11) . .
C4 C3 C2 115.8(12) . .
C3 C4 C5 121.1(12) . .
C3 C4 C8 120.7(13) . .
C5 C4 C8 118.2(12) . .
C4 C5 H5A 119.8 . .
C6 C5 C4 120.4(13) . .
C6 C5 H5A 119.8 . .
C5 C6 H6A 120.2 . .
C5 C6 C7 119.6(13) . .
C7 C6 H6A 120.2 . .
C2 C7 C6 121.3(11) . .
C2 C7 H7 119.3 . .
C6 C7 H7 119.3 . .
O10 C8 C4 126.1(15) . .
O10 C8 H8 117.0 . .
C4 C8 H8 117.0 . .
O11 C9 C10 116.2(11) . .
O12 C9 O11 123.6(9) . .
O12 C9 C10 120.2(10) . .
C11 C10 C9 116.5(12) . .
C11 C10 C15 120.7(10) . .
C15 C10 C9 122.7(10) . .
C10 C11 H11 117.7 . .
C12 C11 C10 124.7(12) . .
C12 C11 H11 117.7 . .
C11 C12 H12 122.6 . .
C11 C12 C13 114.8(11) . .
C13 C12 H12 122.6 . .
C12 C13 H13 117.8 . .
C12 C13 C14 124.4(11) . .
C14 C13 H13 117.8 . .
C13 C14 C15 118.7(12) . .
C13 C14 C16 122.9(11) . .
C15 C14 C16 118.4(12) . .
O13 C15 C10 126.1(10) . .
O13 C15 C14 117.3(12) . .
C10 C15 C14 116.6(11) . .
O14 C16 C14 121.2(15) . .
O14 C16 H16 119.4 . .
C14 C16 H16 119.4 . .
O15 C17 O16 120.8(9) . .
O15 C17 C18 118.7(9) . .
O16 C17 C18 120.4(10) . .
C19 C18 C17 116.4(10) . .
C19 C18 C23 120.3(10) . .
C23 C18 C17 123.2(10) . .
C18 C19 H19 119.4 . .
C18 C19 C20 121.3(12) . .
C20 C19 H19 119.4 . .
C19 C20 H20 120.2 . .
C21 C20 C19 119.5(12) . .
C21 C20 H20 120.2 . .
C20 C21 H21 119.4 . .
C20 C21 C22 121.2(11) . .
C22 C21 H21 119.4 . .
C21 C22 C23 123.1(12) . .
C21 C22 C24 117.7(11) . .
C24 C22 C23 119.2(12) . .
O17 C23 C18 125.1(9) . .
O17 C23 C22 120.3(11) . .
C18 C23 C22 114.6(11) . .
O18 C24 C22 128.7(15) . .
O18 C24 H24 115.7 . .
C22 C24 H24 115.7 . .
O19 C25 O20 123.4(10) . .
O19 C25 C26 118.3(12) . .
O20 C25 C26 118.2(10) . .
C27 C26 C25 117.1(12) . .
C27 C26 C31 118.6(10) . .
C31 C26 C25 124.2(10) . .
C26 C27 H27 118.1 . .
C28 C27 C26 123.8(14) . .
C28 C27 H27 118.1 . .
C27 C28 H28 120.8 . .
C29 C28 C27 118.3(14) . .
C29 C28 H28 120.8 . .
C28 C29 H29 118.3 . .
C28 C29 C30 123.4(13) . .
C30 C29 H29 118.3 . .
C29 C30 C31 119.1(15) . .
C29 C30 C32 123.5(12) . .
C32 C30 C31 117.4(13) . .
O21 C31 C26 125.0(9) . .
O21 C31 C30 118.2(12) . .
C26 C31 C30 116.7(12) . .
O22 C32 C30 124.9(16) . .
O22 C32 H32 117.6 . .
C30 C32 H32 117.6 . .
O23 C33 O24 119.8(10) . .
O23 C33 C34 123.1(11) . .
O24 C33 C34 117.0(12) . .
C35 C34 C33 115.5(12) . .
C35 C34 C39 120.7(12) . .
C39 C34 C33 123.8(10) . .
C34 C35 H35 118.2 . .
C34 C35 C36 123.7(14) . .
C36 C35 H35 118.2 . .
C35 C36 H36 122.3 . .
C37 C36 C35 115.5(14) . .
C37 C36 H36 122.3 . .
C36 C37 H37 117.7 . .
C36 C37 C38 124.6(14) . .
C38 C37 H37 117.7 . .
C39 C38 C37 119.1(13) . .
C40 C38 C37 119.9(14) . .
C40 C38 C39 120.9(13) . .
O25 C39 C34 122.7(11) . .
O25 C39 C38 120.9(12) . .
C34 C39 C38 116.3(11) . .
O26 C40 C38 125.8(17) . .
O26 C40 H40 117.1 . .
C38 C40 H40 117.1 . .
O27 C41 O28 121.3(9) . .
O27 C41 C42 118.5(8) . .
O28 C41 C42 120.2(9) . .
C43 C42 C41 116.7(9) . .
C43 C42 C47 120.3(9) . .
C47 C42 C41 122.7(8) . .
C42 C43 H43 119.5 . .
C44 C43 C42 121.0(11) . .
C44 C43 H43 119.5 . .
C43 C44 H44 120.5 . .
C43 C44 C45 118.9(12) . .
C45 C44 H44 120.5 . .
C44 C45 H45 118.5 . .
C44 C45 C46 122.9(11) . .
C46 C45 H45 118.5 . .
C45 C46 C47 119.2(11) . .
C45 C46 C48 120.1(10) . .
C47 C46 C48 120.5(10) . .
O29 C47 C42 123.9(8) . .
O29 C47 C46 118.7(9) . .
C42 C47 C46 117.4(9) . .
O30 C48 C46 126.6(11) . .
O30 C48 H48 116.7 . .
C46 C48 H48 116.7 . .
O31 C49 N1 126.0(19) . .
O31 C49 H49 117.0 . .
N1 C49 H49 117.0 . .
N1 C50 H50A 108.4 . .
N1 C50 H50B 110.5 . .
N1 C50 H50C 109.5 . .
H50A C50 H50B 109.4 . .
H50A C50 H50C 109.5 . .
H50B C50 H50C 109.5 . .
N1 C51 H51A 110.2 . .
N1 C51 H51B 109.5 . .
N1 C51 H51C 108.8 . .
H51A C51 H51B 109.4 . .
H51A C51 H51C 109.5 . .
H51B C51 H51C 109.5 . .
O32 C52 N2 126.0(11) . .
O32 C52 H52 117.0 . .
N2 C52 H52 117.0 . .
N2 C53 H53A 110.3 . .
N2 C53 H53B 108.7 . .
N2 C53 H53C 109.4 . .
H53A C53 H53B 109.5 . .
H53A C53 H53C 109.5 . .
H53B C53 H53C 109.5 . .
N2 C54 H54A 108.8 . .
N2 C54 H54B 109.3 . .
N2 C54 H54C 110.3 . .
H54A C54 H54B 109.4 . .
H54A C54 H54C 109.5 . .
H54B C54 H54C 109.5 . .
O33 C55 N3 120.8(16) . .
O33 C55 H55 119.6 . .
N3 C55 H55 119.6 . .
O33 C55X N3X 143(5) . .
O33 C55X H55X 108.7 . .
N3X C55X H55X 108.7 . .
N3 C56 H56A 110.1 . .
N3 C56 H56B 109.3 . .
N3 C56 H56C 109.1 . .
H56A C56 H56B 109.5 . .
H56A C56 H56C 109.5 . .
H56B C56 H56C 109.5 . .
N3X C56X H56D 98.5 . .
N3X C56X H56E 111.4 . .
N3X C56X H56F 117.8 . .
H56D C56X H56E 109.5 . .
H56D C56X H56F 109.5 . .
H56E C56X H56F 109.5 . .
N3 C57 H57A 112.3 . .
N3 C57 H57B 108.5 . .
N3 C57 H57C 107.6 . .
H57A C57 H57B 109.5 . .
H57A C57 H57C 109.5 . .
H57B C57 H57C 109.5 . .
N3X C57X H57D 108.4 . .
N3X C57X H57E 118.8 . .
N3X C57X H57F 100.7 . .
H57D C57X H57E 109.5 . .
H57D C57X H57F 109.5 . .
H57E C57X H57F 109.5 . .
O34 C58 N4 124.7(14) . .
O34 C58 H58 117.7 . .
N4 C58 H58 117.7 . .
N4 C59 H59A 110.1 . .
N4 C59 H59B 107.4 . .
N4 C59 H59C 110.9 . .
H59A C59 H59B 109.5 . .
H59A C59 H59C 109.5 . .
H59B C59 H59C 109.5 . .
N4 C60 H60A 109.5 . .
N4 C60 H60B 109.5 . .
N4 C60 H60C 109.5 . .
H60A C60 H60B 109.5 . .
H60A C60 H60C 109.5 . .
H60B C60 H60C 109.5 . .
O35 C61 N5 135(3) . .
O35 C61 H61 112.4 . .
N5 C61 H61 112.4 . .
O35 C61X N5X 127(3) . .
O35 C61X H61X 116.7 . .
N5X C61X H61X 116.7 . .
N5 C62 H62A 113.9 . .
N5 C62 H62B 111.6 . .
N5 C62 H62C 102.7 . .
H62A C62 H62B 109.5 . .
H62A C62 H62C 109.5 . .
H62B C62 H62C 109.5 . .
N5X C62X H62D 124.9 . .
N5X C62X H62E 101.8 . .
N5X C62X H62F 100.7 . .
H62D C62X H62E 109.5 . .
H62D C62X H62F 109.5 . .
H62E C62X H62F 109.5 . .
N5 C63 H63A 108.2 . .
N5 C63 H63B 109.4 . .
N5 C63 H63C 110.7 . .
H63A C63 H63B 109.5 . .
H63A C63 H63C 109.5 . .
H63B C63 H63C 109.5 . .
N5X C63X H63D 96.8 . .
N5X C63X H63E 120.4 . .
N5X C63X H63F 110.3 . .
H63D C63X H63E 109.5 . .
H63D C63X H63F 109.5 . .
H63E C63X H63F 109.4 . .
O36 C64 N6 123.6(15) . .
O36 C64 H64 118.2 . .
N6 C64 H64 118.2 . .
N6 C65 H65A 108.7 . .
N6 C65 H65B 109.3 . .
N6 C65 H65C 110.4 . .
H65A C65 H65B 109.5 . .
H65A C65 H65C 109.5 . .
H65B C65 H65C 109.5 . .
N6 C66 H66A 110.8 . .
N6 C66 H66B 107.5 . .
N6 C66 H66C 110.2 . .
H66A C66 H66B 109.5 . .
H66A C66 H66C 109.5 . .
H66B C66 H66C 109.5 . .
C70 N8 C71 116.1(12) . .
C70X N8 C71X 116(4) . .
C70X N8 C72X 119(3) . .
C72 N8 C70 122.8(12) . .
C72 N8 C71 120.9(11) . .
C72X N8 C71X 125(3) . .
O38 C70 N8 121.4(15) . .
O38 C70 H70 119.3 . .
N8 C70 H70 119.3 . .
O38 C70X H70X 122.8 . .
N8 C70X O38 114(4) . .
N8 C70X H70X 122.8 . .
N8 C71 H71A 109.5 . .
N8 C71 H71B 109.5 . .
N8 C71 H71C 109.5 . .
H71A C71 H71B 109.5 . .
H71A C71 H71C 109.5 . .
H71B C71 H71C 109.5 . .
N8 C71X H71D 102.5 . .
N8 C71X H71E 114.8 . .
N8 C71X H71F 110.9 . .
H71D C71X H71E 109.5 . .
H71D C71X H71F 109.5 . .
H71E C71X H71F 109.5 . .
N8 C72 H72A 111.2 . .
N8 C72 H72B 108.3 . .
N8 C72 H72C 108.9 . .
H72A C72 H72B 109.5 . .
H72A C72 H72C 109.5 . .
H72B C72 H72C 109.5 . .
N8 C72X H72D 108.7 . .
N8 C72X H72E 111.0 . .
N8 C72X H72F 108.7 . .
H72D C72X H72E 109.5 . .
H72D C72X H72F 109.5 . .
H72E C72X H72F 109.5 . .
C67 N7 C68 125(2) . .
C67 N7 C69 121(2) . .
C69 N7 C68 114(2) . .
O37 C67 N7 115(3) . .
O37 C67 H67 122.7 . .
N7 C67 H67 122.7 . .
N7 C68 H68A 108.5 . .
N7 C68 H68B 108.5 . .
N7 C68 H68C 111.4 . .
H68A C68 H68B 109.5 . .
H68A C68 H68C 109.5 . .
H68B C68 H68C 109.5 . .
N7 C69 H69A 110.6 . .
N7 C69 H69B 110.8 . .
N7 C69 H69C 106.9 . .
H69A C69 H69B 109.5 . .
H69A C69 H69C 109.5 . .
H69B C69 H69C 109.5 . .

loop_
_geom_bond_atom_site_label_1
_geom_bond_atom_site_label_2
_geom_bond_distance
_geom_bond_site_symmetry_2
Dy1 O1 2.296(6) .
Dy1 O3 2.408(6) .
Dy1 O8 2.512(6) .
Dy1 O9 2.237(8) .
Dy1 O11 2.467(7) .
Dy1 O13 2.261(7) .
Dy1 O15 2.322(7) .
Dy1 O35 2.416(8) .
Dy2 O1 2.276(6) .
Dy2 O2 2.377(6) .
Dy2 O8 2.612(6) .
Dy2 O19 2.443(8) .
Dy2 O21 2.197(7) .
Dy2 O27 2.318(7) .
Dy2 O31 2.320(10) .
Dy2 O32 2.389(7) .
Dy3 Dy5 3.9137(7) 2_666
Dy3 Dy6 3.8942(7) 2_666
Dy3 O1 2.344(7) .
Dy3 O2 2.451(7) .
Dy3 O3 2.420(6) .
Dy3 O4 2.335(6) .
Dy3 O5 2.343(6) .
Dy3 O11 2.478(6) .
Dy3 O19 2.478(6) .
Dy3 O23 2.547(7) .
Dy3 O24 2.481(7) .
Dy4 Dy3 3.9423(7) 2_666
Dy4 O2 2.324(6) .
Dy4 O3 2.323(6) .
Dy4 O4 2.423(6) 2_666
Dy4 O5 2.422(6) 2_666
Dy4 O6 2.370(7) .
Dy4 O7 2.538(8) .
Dy4 O8 2.484(7) .
Dy4 O16 2.477(6) .
Dy4 O28 2.457(6) .
Dy5 O4 2.394(6) 2_666
Dy5 O6 2.358(6) .
Dy5 O16 2.489(7) .
Dy5 O17 2.236(7) .
Dy5 O20 2.347(8) 2_666
Dy5 O24 2.487(7) 2_666
Dy5 O25 2.285(8) 2_666
Dy5 O36 2.390(10) .
Dy6 O5 2.336(6) 2_666
Dy6 O6 2.332(6) .
Dy6 O12 2.333(7) 2_666
Dy6 O24 2.648(6) 2_666
Dy6 O28 2.460(6) .
Dy6 O29 2.221(6) .
Dy6 O33 2.413(10) .
Dy6 O34 2.289(8) .
O1 H1 0.9798 .
O2 H2 0.9800 .
O3 H3 0.9800 .
O4 Dy4 2.423(6) 2_666
O4 Dy5 2.394(6) 2_666
O4 H4 0.9800 .
O5 Dy4 2.422(6) 2_666
O5 Dy6 2.336(6) 2_666
O5 H5 0.9800 .
O6 H6 0.9799 .
O7 C1 1.245(13) .
O8 C1 1.294(13) .
O9 C3 1.286(14) .
O10 C8 1.215(15) .
O11 C9 1.283(12) .
O12 Dy6 2.333(7) 2_666
O12 C9 1.228(13) .
O13 C15 1.289(13) .
O14 C16 1.255(15) .
O15 C17 1.264(12) .
O16 C17 1.273(11) .
O17 C23 1.280(13) .
O18 C24 1.239(15) .
O19 C25 1.251(13) .
O20 Dy5 2.347(8) 2_666
O20 C25 1.255(14) .
O21 C31 1.293(14) .
O22 C32 1.226(15) .
O23 C33 1.217(14) .
O24 Dy5 2.487(7) 2_666
O24 Dy6 2.648(6) 2_666
O24 C33 1.308(13) .
O25 Dy5 2.285(8) 2_666
O25 C39 1.286(13) .
O26 C40 1.254(17) .
O27 C41 1.252(11) .
O28 C41 1.260(11) .
O29 C47 1.301(11) .
O30 C48 1.232(12) .
O31 C49 1.181(19) .
O32 C52 1.226(12) .
O33 C55 1.201(9) .
O33 C55X 1.202(10) .
O34 C58 1.221(14) .
O35 C61 1.15(2) .
O35 C61X 1.15(2) .
O36 C64 1.189(16) .
N1 C49 1.29(2) .
N1 C50 1.51(2) .
N1 C51 1.43(3) .
N2 C52 1.314(14) .
N2 C53 1.461(13) .
N2 C54 1.453(14) .
N3 C55 1.389(10) .
N3 C56 1.482(10) .
N3 C57 1.466(10) .
N3X C55X 1.403(10) .
N3X C56X 1.485(10) .
N3X C57X 1.492(10) .
N4 C58 1.314(17) .
N4 C59 1.459(19) .
N4 C60 1.478(16) .
N5 C61 1.30(2) .
N5 C62 1.420(18) .
N5 C63 1.430(18) .
N5X C61X 1.30(2) .
N5X C62X 1.425(18) .
N5X C63X 1.426(18) .
N6 C64 1.327(18) .
N6 C65 1.418(19) .
N6 C66 1.47(2) .
C1 C2 1.502(15) .
C2 C3 1.444(15) .
C2 C7 1.368(17) .
C3 C4 1.418(16) .
C4 C5 1.432(18) .
C4 C8 1.449(18) .
C5 H5A 0.9300 .
C5 C6 1.364(18) .
C6 H6A 0.9300 .
C6 C7 1.403(17) .
C7 H7 0.9300 .
C8 H8 0.9300 .
C9 C10 1.524(14) .
C10 C11 1.393(15) .
C10 C15 1.426(17) .
C11 H11 0.9300 .
C11 C12 1.372(14) .
C12 H12 0.9300 .
C12 C13 1.404(19) .
C13 H13 0.9300 .
C13 C14 1.420(18) .
C14 C15 1.436(14) .
C14 C16 1.459(19) .
C16 H16 0.9300 .
C17 C18 1.493(14) .
C18 C19 1.400(16) .
C18 C23 1.430(16) .
C19 H19 0.9300 .
C19 C20 1.404(16) .
C20 H20 0.9300 .
C20 C21 1.347(18) .
C21 H21 0.9300 .
C21 C22 1.360(17) .
C22 C23 1.453(15) .
C22 C24 1.400(19) .
C24 H24 0.9300 .
C25 C26 1.506(14) .
C26 C27 1.407(16) .
C26 C31 1.407(17) .
C27 H27 0.9300 .
C27 C28 1.371(17) .
C28 H28 0.9300 .
C28 C29 1.31(2) .
C29 H29 0.9300 .
C29 C30 1.41(2) .
C30 C31 1.454(14) .
C30 C32 1.44(2) .
C32 H32 0.9300 .
C33 C34 1.502(15) .
C34 C35 1.379(16) .
C34 C39 1.385(17) .
C35 H35 0.9300 .
C35 C36 1.411(17) .
C36 H36 0.9300 .
C36 C37 1.29(2) .
C37 H37 0.9300 .
C37 C38 1.436(18) .
C38 C39 1.419(16) .
C38 C40 1.38(2) .
C40 H40 0.9300 .
C41 C42 1.502(13) .
C42 C43 1.416(14) .
C42 C47 1.424(14) .
C43 H43 0.9300 .
C43 C44 1.367(15) .
C44 H44 0.9300 .
C44 C45 1.374(18) .
C45 H45 0.9300 .
C45 C46 1.397(15) .
C46 C47 1.425(13) .
C46 C48 1.427(16) .
C48 H48 0.9300 .
C49 H49 0.9300 .
C50 H50A 0.9601 .
C50 H50B 0.9601 .
C50 H50C 0.9599 .
C51 H51A 0.9603 .
C51 H51B 0.9600 .
C51 H51C 0.9601 .
C52 H52 0.9300 .
C53 H53A 0.9600 .
C53 H53B 0.9599 .
C53 H53C 0.9600 .
C54 H54A 0.9601 .
C54 H54B 0.9602 .
C54 H54C 0.9596 .
C55 H55 0.9300 .
C55X H55X 0.9300 .
C56 H56A 0.9600 .
C56 H56B 0.9599 .
C56 H56C 0.9603 .
C56X H56D 0.9600 .
C56X H56E 0.9598 .
C56X H56F 0.9601 .
C57 H57A 0.9601 .
C57 H57B 0.9599 .
C57 H57C 0.9599 .
C57X H57D 0.9601 .
C57X H57E 0.9601 .
C57X H57F 0.9599 .
C58 H58 0.9300 .
C59 H59A 0.9599 .
C59 H59B 0.9600 .
C59 H59C 0.9599 .
C60 H60A 0.9600 .
C60 H60B 0.9600 .
C60 H60C 0.9600 .
C61 H61 0.9300 .
C61X H61X 0.9300 .
C62 H62A 0.9599 .
C62 H62B 0.9601 .
C62 H62C 0.9603 .
C62X H62D 0.9601 .
C62X H62E 0.9600 .
C62X H62F 0.9600 .
C63 H63A 0.9601 .
C63 H63B 0.9598 .
C63 H63C 0.9600 .
C63X H63D 0.9598 .
C63X H63E 0.9602 .
C63X H63F 0.9602 .
C64 H64 0.9300 .
C65 H65A 0.9600 .
C65 H65B 0.9600 .
C65 H65C 0.9599 .
C66 H66A 0.9599 .
C66 H66B 0.9599 .
C66 H66C 0.9600 .
O38 C70 1.266(18) .
O38 C70X 1.43(5) .
N8 C70 1.357(18) .
N8 C70X 1.29(5) .
N8 C71 1.478(18) .
N8 C71X 1.34(5) .
N8 C72 1.343(18) .
N8 C72X 1.32(5) .
C70 H70 0.9300 .
C70X H70X 0.9300 .
C71 H71A 0.9600 .
C71 H71B 0.9600 .
C71 H71C 0.9600 .
C71X H71D 0.9599 .
C71X H71E 0.9601 .
C71X H71F 0.9600 .
C72 H72A 0.9599 .
C72 H72B 0.9599 .
C72 H72C 0.9602 .
C72X H72D 0.9601 .
C72X H72E 0.9599 .
C72X H72F 0.9600 .
O37 C67 1.17(3) .
N7 C67 1.30(3) .
N7 C68 1.46(2) .
N7 C69 1.42(3) .
C67 H67 0.9300 .
C68 H68A 0.9599 .
C68 H68B 0.9599 .
C68 H68C 0.9599 .
C69 H69A 0.9601 .
C69 H69B 0.9598 .
C69 H69C 0.9599 .

loop_
_geom_torsion_atom_site_label_1
_geom_torsion_atom_site_label_2
_geom_torsion_atom_site_label_3
_geom_torsion_atom_site_label_4
_geom_torsion
_geom_torsion_site_symmetry_1
Dy1 O8 C1 O7 -121.3(8) .
Dy1 O8 C1 C2 60.6(10) .
Dy1 O9 C3 C2 -2.6(16) .
Dy1 O9 C3 C4 172.9(7) .
Dy1 O11 C9 O12 -174.9(6) .
Dy1 O11 C9 C10 6.2(13) .
Dy1 O13 C15 C10 -40.2(17) .
Dy1 O13 C15 C14 139.9(9) .
Dy1 O15 C17 O16 -60.5(17) .
Dy1 O15 C17 C18 116.5(10) .
Dy1 O35 C61 N5 136(5) .
Dy1 O35 C61X N5X 151(4) .
Dy2 O8 C1 O7 93.5(10) .
Dy2 O8 C1 C2 -84.6(10) .
Dy2 O19 C25 O20 177.8(7) .
Dy2 O19 C25 C26 -4.5(15) .
Dy2 O21 C31 C26 20.2(18) .
Dy2 O21 C31 C30 -164.4(8) .
Dy2 O27 C41 O28 71.4(14) .
Dy2 O27 C41 C42 -111.7(10) .
Dy2 O31 C49 N1 -179.1(10) .
Dy2 O32 C52 N2 165.0(10) .
Dy3 O11 C9 O12 -4.7(13) .
Dy3 O11 C9 C10 176.3(6) .
Dy3 O19 C25 O20 -7.3(15) .
Dy3 O19 C25 C26 170.4(6) .
Dy3 O23 C33 O24 -11.0(9) .
Dy3 O23 C33 C34 172.4(8) .
Dy3 O24 C33 O23 11.3(10) .
Dy3 O24 C33 C34 -171.9(7) .
Dy4 O7 C1 O8 13.0(9) .
Dy4 O7 C1 C2 -168.9(8) .
Dy4 O8 C1 O7 -13.3(9) .
Dy4 O8 C1 C2 168.6(8) .
Dy4 O16 C17 O15 21.8(16) .
Dy4 O16 C17 C18 -155.1(8) .
Dy4 O28 C41 O27 -29.6(15) .
Dy4 O28 C41 C42 153.6(8) .
Dy5 O16 C17 O15 -179.1(7) .
Dy5 O16 C17 C18 4.0(17) .
Dy5 O17 C23 C18 -6(2) .
Dy5 O17 C23 C22 175.0(9) .
Dy5 O20 C25 O19 46.7(17) 2_666
Dy5 O20 C25 C26 -131.0(9) 2_666
Dy5 O24 C33 O23 120.0(8) 2_666
Dy5 O24 C33 C34 -63.2(10) 2_666
Dy5 O25 C39 C34 6.4(19) 2_666
Dy5 O25 C39 C38 -172.4(8) 2_666
Dy5 O36 C64 N6 -154.5(10) .
Dy6 O12 C9 O11 -45.3(14) 2_666
Dy6 O12 C9 C10 133.7(8) 2_666
Dy6 O24 C33 O23 -92.7(11) 2_666
Dy6 O24 C33 C34 84.1(10) 2_666
Dy6 O28 C41 O27 173.0(7) .
Dy6 O28 C41 C42 -3.9(17) .
Dy6 O29 C47 C42 16(2) .
Dy6 O29 C47 C46 -163.6(10) .
Dy6 O33 C55 N3 138(2) .
Dy6 O33 C55X N3X -136(7) .
Dy6 O34 C58 N4 -163.1(14) .
O7 C1 C2 C3 157.3(9) .
O7 C1 C2 C7 -24.0(14) .
O8 C1 C2 C3 -24.6(14) .
O8 C1 C2 C7 154.2(10) .
O9 C3 C4 C5 -172.3(10) .
O9 C3 C4 C8 9.4(16) .
O11 C9 C10 C11 -165.9(9) .
O11 C9 C10 C15 13.1(14) .
O12 C9 C10 C11 15.1(14) .
O12 C9 C10 C15 -165.9(10) .
O15 C17 C18 C19 2.7(17) .
O15 C17 C18 C23 -176.4(11) .
O16 C17 C18 C19 179.7(12) .
O16 C17 C18 C23 0.6(18) .
O19 C25 C26 C27 -177.9(9) .
O19 C25 C26 C31 -1.9(15) .
O20 C25 C26 C27 0.0(14) .
O20 C25 C26 C31 175.9(10) .
O23 C33 C34 C35 27.2(16) .
O23 C33 C34 C39 -151.0(12) .
O24 C33 C34 C35 -149.5(10) .
O24 C33 C34 C39 32.3(16) .
O27 C41 C42 C43 -2.2(18) .
O27 C41 C42 C47 171.4(11) .
O28 C41 C42 C43 174.7(12) .
O28 C41 C42 C47 -11.7(18) .
C1 C2 C3 O9 -9.2(15) .
C1 C2 C3 C4 175.1(9) .
C1 C2 C7 C6 -177.0(10) .
C2 C3 C4 C5 3.7(15) .
C2 C3 C4 C8 -174.6(10) .
C3 C2 C7 C6 1.8(17) .
C3 C4 C5 C6 -1.9(17) .
C3 C4 C8 O10 -176.3(12) .
C4 C5 C6 C7 -0.2(19) .
C5 C4 C8 O10 5(2) .
C5 C6 C7 C2 0.2(19) .
C7 C2 C3 O9 172.0(10) .
C7 C2 C3 C4 -3.7(15) .
C8 C4 C5 C6 176.4(11) .
C9 C10 C11 C12 177.8(11) .
C9 C10 C15 O13 1.8(17) .
C9 C10 C15 C14 -178.3(10) .
C10 C11 C12 C13 0.3(18) .
C11 C10 C15 O13 -179.2(11) .
C11 C10 C15 C14 0.6(16) .
C11 C12 C13 C14 1(2) .
C12 C13 C14 C15 -1(2) .
C12 C13 C14 C16 -179.4(14) .
C13 C14 C15 O13 -179.6(11) .
C13 C14 C15 C10 0.6(17) .
C13 C14 C16 O14 -4(3) .
C15 C10 C11 C12 -1.2(18) .
C15 C14 C16 O14 177.8(15) .
C16 C14 C15 O13 -1.5(18) .
C16 C14 C15 C10 178.6(12) .
C17 C18 C19 C20 -178.6(13) .
C17 C18 C23 O17 0(2) .
C17 C18 C23 C22 178.7(11) .
C18 C19 C20 C21 0(3) .
C19 C18 C23 O17 -179.1(13) .
C19 C18 C23 C22 -0.3(18) .
C19 C20 C21 C22 0(3) .
C20 C21 C22 C23 1(2) .
C20 C21 C22 C24 -178.0(16) .
C21 C22 C23 O17 178.7(13) .
C21 C22 C23 C18 -0.2(19) .
C21 C22 C24 O18 -1(3) .
C23 C18 C19 C20 0(2) .
C23 C22 C24 O18 -179.3(17) .
C24 C22 C23 O17 -3(2) .
C24 C22 C23 C18 178.3(13) .
C25 C26 C27 C28 179.4(12) .
C25 C26 C31 O21 -4.5(17) .
C25 C26 C31 C30 -180.0(9) .
C26 C27 C28 C29 0(2) .
C27 C26 C31 O21 171.4(10) .
C27 C26 C31 C30 -4.1(15) .
C27 C28 C29 C30 -2(3) .
C28 C29 C30 C31 0(2) .
C28 C29 C30 C32 179.2(16) .
C29 C30 C31 O21 -173.4(11) .
C29 C30 C31 C26 2.4(16) .
C29 C30 C32 O22 4(3) .
C31 C26 C27 C28 3.3(18) .
C31 C30 C32 O22 -177.5(15) .
C32 C30 C31 O21 7.9(17) .
C32 C30 C31 C26 -176.3(12) .
C33 C34 C35 C36 179.9(12) .
C33 C34 C39 O25 0.1(19) .
C33 C34 C39 C38 179.0(11) .
C34 C35 C36 C37 3(2) .
C35 C34 C39 O25 -178.0(11) .
C35 C34 C39 C38 1.0(18) .
C35 C36 C37 C38 -4(2) .
C36 C37 C38 C39 3(2) .
C36 C37 C38 C40 -172.9(17) .
C37 C38 C39 O25 177.4(12) .
C37 C38 C39 C34 -1.5(18) .
C37 C38 C40 O26 -7(3) .
C39 C34 C35 C36 -2(2) .
C39 C38 C40 O26 176.8(16) .
C40 C38 C39 O25 -7(2) .
C40 C38 C39 C34 174.6(14) .
C41 C42 C43 C44 177.0(14) .
C41 C42 C47 O29 8(2) .
C41 C42 C47 C46 -172.6(11) .
C42 C43 C44 C45 -5(3) .
C43 C42 C47 O29 -179.1(13) .
C43 C42 C47 C46 0.8(19) .
C43 C44 C45 C46 2(3) .
C44 C45 C46 C47 2(2) .
C44 C45 C46 C48 -174.6(15) .
C45 C46 C47 O29 176.6(13) .
C45 C46 C47 C42 -3(2) .
C45 C46 C48 O30 -3(2) .
C47 C42 C43 C44 3(2) .
C47 C46 C48 O30 -179.4(13) .
C48 C46 C47 O29 -7(2) .
C48 C46 C47 C42 173.2(12) .
C50 N1 C49 O31 -178.2(15) .
C51 N1 C49 O31 2(2) .
C53 N2 C52 O32 -178.4(13) .
C54 N2 C52 O32 -2(2) .
C56 N3 C55 O33 -179(2) .
C56X N3X C55X O33 101(9) .
C57 N3 C55 O33 -12(4) .
C57X N3X C55X O33 -77(9) .
C59 N4 C58 O34 -1(2) .
C60 N4 C58 O34 178.5(12) .
C62 N5 C61 O35 0(10) .
C62X N5X C61X O35 -2(9) .
C63 N5 C61 O35 -164(6) .
C63X N5X C61X O35 163(5) .
C65 N6 C64 O36 -5(2) .
C66 N6 C64 O36 179.8(15) .
C71 N8 C70 O38 -175.7(17) .
C71X N8 C70X O38 177(4) .
C72 N8 C70 O38 0(3) .
C72X N8 C70X O38 -9(6) .
C68 N7 C67 O37 -14(4) .
C69 N7 C67 O37 168(3) .
